data_7214666
loop_
_publ_author_name
'Wang, Xiuli'
'Xu, Chuang'
'Lin, Hongyan'
'Liu, Guocheng'
'Yang, Song'
'Gao, Qiang'
'Tian, Aixiang'

_publ_section_title
;
 Tuning the architectures of polyoxometalate-templated complexes by
 changing the spacer lengths of bis-pyridyl-bis-amide ligands (L): from 1D
 chains to 2D networks based on different (CuL)n loops
;
_journal_issue 18
_journal_name_full CrystEngComm
_journal_page_first 5836
_journal_paper_doi 10.1039/c2ce25371b
_journal_volume 14
_journal_year 2012
_chemical_formula_sum 'C48 H78 Cu2 N12 O58 Si W12'
_chemical_formula_weight 4112.59
_chemical_name_systematic
;
?
;
_space_group_IT_number 15
_symmetry_cell_setting monoclinic
_symmetry_space_group_name_Hall '-C 2yc'
_symmetry_space_group_name_H-M 'C 1 2/c 1'
_atom_sites_solution_hydrogens geom
_atom_sites_solution_primary direct
_atom_sites_solution_secondary difmap
_audit_creation_method SHELXL-97
_cell_angle_alpha 90.00
_cell_angle_beta 90.450(2)
_cell_angle_gamma 90.00
_cell_formula_units_Z 4
_cell_length_a 27.885(3)
_cell_length_b 21.858(3)
_cell_length_c 14.8631(17)
_cell_measurement_temperature 293(2)
_cell_volume 9058.9(19)
_computing_structure_refinement 'SHELXS-97 (Sheldrick, 2008)'
_computing_structure_solution 'SHELXS-97 (Sheldrick, 2008)'
_diffrn_ambient_temperature 293(2)
_diffrn_measured_fraction_theta_full 0.998
_diffrn_measured_fraction_theta_max 0.998
_diffrn_radiation_monochromator graphite
_diffrn_radiation_source 'fine-focus sealed tube'
_diffrn_radiation_type MoK\a
_diffrn_radiation_wavelength 0.71073
_diffrn_reflns_av_R_equivalents 0.0594
_diffrn_reflns_av_sigmaI/netI 0.0664
_diffrn_reflns_limit_h_max 33
_diffrn_reflns_limit_h_min -32
_diffrn_reflns_limit_k_max 25
_diffrn_reflns_limit_k_min -20
_diffrn_reflns_limit_l_max 16
_diffrn_reflns_limit_l_min -17
_diffrn_reflns_number 22545
_diffrn_reflns_theta_full 25.00
_diffrn_reflns_theta_max 25.00
_diffrn_reflns_theta_min 2.31
_exptl_absorpt_coefficient_mu 15.745
_exptl_absorpt_correction_T_max 0.2166
_exptl_absorpt_correction_T_min 0.1873
_exptl_absorpt_correction_type empirical
_exptl_crystal_colour blue
_exptl_crystal_density_diffrn 3.015
_exptl_crystal_density_method 'not measured'
_exptl_crystal_description block
_exptl_crystal_F_000 7496
_exptl_crystal_size_max 0.16
_exptl_crystal_size_mid 0.16
_exptl_crystal_size_min 0.14
_refine_diff_density_max 1.624
_refine_diff_density_min -1.688
_refine_diff_density_rms 0.219
_refine_ls_extinction_method none
_refine_ls_goodness_of_fit_ref 1.011
_refine_ls_hydrogen_treatment constr
_refine_ls_matrix_type full
_refine_ls_number_parameters 611
_refine_ls_number_reflns 7973
_refine_ls_number_restraints 18
_refine_ls_restrained_S_all 1.012
_refine_ls_R_factor_all 0.0901
_refine_ls_R_factor_gt 0.0488
_refine_ls_shift/su_max 0.001
_refine_ls_shift/su_mean 0.000
_refine_ls_structure_factor_coef Fsqd
_refine_ls_weighting_details 'calc w=1/[\s^2^(Fo^2^)+(0.0497P)^2^+102.9033P] where P=(Fo^2^+2Fc^2^)/3'
_refine_ls_weighting_scheme calc
_refine_ls_wR_factor_gt 0.1109
_refine_ls_wR_factor_ref 0.1226
_reflns_number_gt 5115
_reflns_number_total 7973
_reflns_threshold_expression >2sigma(I)
_cod_data_source_file c2ce25371b.txt
_cod_data_source_block 3
_cod_original_cell_volume 9059.2(18)
_cod_original_sg_symbol_H-M 'C 2/c'
_cod_database_code 7214666

loop_
_symmetry_equiv_pos_as_xyz
'x, y, z'
'-x, y, -z+1/2'
'x+1/2, y+1/2, z'
'-x+1/2, y+1/2, -z+1/2'
'-x, -y, -z'
'x, -y, z-1/2'
'-x+1/2, -y+1/2, -z'
'x+1/2, -y+1/2, z-1/2'

loop_
_atom_site_label
_atom_site_type_symbol
_atom_site_fract_x
_atom_site_fract_y
_atom_site_fract_z
_atom_site_U_iso_or_equiv
_atom_site_adp_type
_atom_site_occupancy
_atom_site_symmetry_multiplicity
_atom_site_calc_flag
_atom_site_refinement_flags
_atom_site_disorder_assembly
_atom_site_disorder_group
Cu1 Cu 0.26739(7) -0.05488(8) 0.47561(12) 0.0479(5) Uani 1 1 d . . .
Si1 Si 0.0000 0.1963(2) 0.2500 0.0256(10) Uani 1 2 d S . .
W1 W 0.0000 0.35740(4) 0.2500 0.0527(3) Uani 1 2 d S . .
W2 W -0.02028(2) 0.27726(3) 0.45208(4) 0.04456(19) Uani 1 1 d . . .
W3 W -0.02037(2) 0.11543(3) 0.45201(4) 0.03770(17) Uani 1 1 d . . .
W4 W 0.08812(3) 0.19573(3) 0.42139(4) 0.04806(19) Uani 1 1 d . . .
W5 W 0.10282(11) 0.28344(14) 0.21593(19) 0.0375(5) Uani 0.591(5) 1 d P . 1
W5' W 0.11592(15) 0.26701(19) 0.2275(3) 0.0375(5) Uani 0.409(5) 1 d P . 2
W6 W 0.10821(2) 0.11535(3) 0.21939(4) 0.0481(2) Uani 1 1 d . . .
W7 W 0.0000 0.03489(4) 0.2500 0.0408(2) Uani 1 2 d S . .
O1 O -0.0196(6) 0.2574(8) 0.2972(11) 0.028(4) Uani 0.50 1 d P . .
O2 O 0.0608(5) 0.1966(7) 0.2720(10) 0.026(4) Uani 0.50 1 d P A .
O3 O 0.0206(6) 0.1355(7) 0.2081(11) 0.030(4) Uani 0.50 1 d P . .
O4 O 0.0048(6) 0.1959(7) 0.3554(10) 0.027(4) Uani 0.50 1 d P . .
O7 O 0.0461(4) 0.2572(5) 0.4675(9) 0.074(4) Uani 1 1 d . A .
O5 O -0.0366(7) 0.1981(9) 0.5059(13) 0.044(3) Uani 0.524(17) 1 d P A 1
O6 O 0.0464(7) 0.1368(9) 0.4451(13) 0.044(3) Uani 0.524(17) 1 d P A 1
O8 O -0.0029(8) 0.3294(10) 0.3630(13) 0.044(3) Uani 0.524(17) 1 d P A 1
O9 O 0.0647(8) 0.3536(10) 0.2423(12) 0.044(3) Uani 0.524(17) 1 d P A 1
O10 O 0.1278(8) 0.2561(8) 0.3489(11) 0.044(3) Uani 0.524(17) 1 d P A 1
O11 O 0.1124(8) 0.1971(9) 0.1874(11) 0.044(3) Uani 0.524(17) 1 d P A 1
O12 O 0.1282(8) 0.1333(9) 0.3520(11) 0.044(3) Uani 0.524(17) 1 d P A 1
O15 O 0.0014(8) 0.0642(9) 0.3643(13) 0.044(3) Uani 0.524(17) 1 d P A 1
O5' O -0.0337(7) 0.1970(10) 0.4615(14) 0.040(3) Uani 0.476(17) 1 d P A 2
O6' O 0.0445(7) 0.1372(10) 0.4886(14) 0.040(3) Uani 0.476(17) 1 d P A 2
O8' O 0.0012(8) 0.3544(10) 0.3862(13) 0.040(3) Uani 0.476(17) 1 d P A 2
O9' O 0.0659(8) 0.3250(10) 0.2652(13) 0.040(3) Uani 0.476(17) 1 d P A 2
O10' O 0.0944(8) 0.2584(9) 0.3364(12) 0.040(3) Uani 0.476(17) 1 d P A 2
O11' O 0.1430(8) 0.1950(10) 0.2012(12) 0.040(3) Uani 0.476(17) 1 d P A 2
O12' O 0.0975(8) 0.1376(9) 0.3357(12) 0.040(3) Uani 0.476(17) 1 d P A 2
O15' O -0.0047(8) 0.0408(10) 0.3857(14) 0.040(3) Uani 0.476(17) 1 d P A 2
O13 O 0.0668(4) 0.0508(6) 0.2534(7) 0.072(3) Uani 1 1 d U A .
O14 O -0.0806(4) 0.2818(7) 0.3971(8) 0.097(5) Uani 1 1 d . . .
O16 O 0.0000 -0.0423(7) 0.2500 0.065(5) Uani 1 2 d S A .
O17 O 0.1602(3) 0.0782(6) 0.2051(7) 0.071(4) Uani 1 1 d . A .
O18 O 0.1589(4) 0.3164(5) 0.2050(7) 0.065(3) Uani 1 1 d . . .
O19 O 0.1301(4) 0.1964(5) 0.5032(7) 0.062(3) Uani 1 1 d . A .
O20 O -0.0824(4) 0.1103(6) 0.3996(7) 0.075(4) Uani 1 1 d . . .
O21 O -0.0287(4) 0.0774(6) 0.5473(7) 0.081(4) Uani 1 1 d . A .
O22 O -0.0303(5) 0.3156(6) 0.5469(7) 0.090(5) Uani 1 1 d . A .
O23 O 0.0000 0.4350(8) 0.2500 0.130(10) Uani 1 2 d S A .
O27 O 0.1898(4) 0.0999(5) 0.7180(7) 0.052(3) Uani 1 1 d . . .
O28 O 0.1294(7) 0.3954(8) 0.7110(11) 0.159(9) Uani 1 1 d . . .
O29 O 0.2420(6) -0.3114(5) 0.2678(8) 0.090(5) Uani 1 1 d . . .
N1 N 0.2043(4) -0.0117(5) 0.4988(7) 0.037(3) Uani 1 1 d . . .
N2 N 0.1091(5) 0.0970(6) 0.7132(10) 0.067(4) Uani 1 1 d . . .
H2B H 0.0842 0.0826 0.6861 0.080 Uiso 1 1 calc R . .
N3 N 0.0924(6) 0.3243(6) 0.6250(11) 0.078(5) Uani 1 1 d . . .
H3B H 0.0873 0.3129 0.5704 0.094 Uiso 1 1 calc R . .
N4 N 0.1918(5) 0.4791(6) 0.4956(9) 0.054(4) Uani 1 1 d . . .
N5 N 0.2318(4) -0.1345(5) 0.4483(7) 0.045(3) Uani 1 1 d . . .
N6 N 0.2386(5) -0.2214(6) 0.1928(8) 0.056(4) Uani 1 1 d . . .
H6A H 0.2303 -0.1835 0.1945 0.068 Uiso 1 1 calc R . .
C1 C 0.1655(8) -0.0180(7) 0.4421(11) 0.064(5) Uani 1 1 d . . .
H1A H 0.1691 -0.0408 0.3897 0.077 Uiso 1 1 calc R . .
C2 C 0.1226(8) 0.0074(9) 0.4589(14) 0.075(6) Uani 1 1 d . . .
H2A H 0.0976 0.0036 0.4176 0.090 Uiso 1 1 calc R . .
C3 C 0.1161(6) 0.0386(7) 0.5368(14) 0.065(5) Uani 1 1 d . . .
H3A H 0.0861 0.0543 0.5504 0.078 Uiso 1 1 calc R . .
C4 C 0.1535(5) 0.0472(6) 0.5955(11) 0.046(4) Uani 1 1 d . . .
C5 C 0.1978(6) 0.0203(7) 0.5736(10) 0.046(4) Uani 1 1 d . . .
H5A H 0.2236 0.0251 0.6131 0.055 Uiso 1 1 calc R . .
C6 C 0.1521(6) 0.0828(7) 0.6802(12) 0.051(4) Uani 1 1 d . . .
C7 C 0.1017(7) 0.1343(9) 0.7904(15) 0.090(7) Uani 1 1 d . . .
H7A H 0.1329 0.1449 0.8153 0.108 Uiso 1 1 calc R . .
H7B H 0.0854 0.1098 0.8351 0.108 Uiso 1 1 calc R . .
C8 C 0.0737(8) 0.1928(11) 0.7783(13) 0.100(8) Uani 1 1 d . . .
H8A H 0.0417 0.1836 0.7561 0.120 Uiso 1 1 calc R . .
H8B H 0.0707 0.2135 0.8358 0.120 Uiso 1 1 calc R . .
C9 C 0.0977(9) 0.2317(11) 0.7160(13) 0.117(10) Uani 1 1 d . . .
H9A H 0.1035 0.2090 0.6610 0.140 Uiso 1 1 calc R . .
H9B H 0.1286 0.2432 0.7412 0.140 Uiso 1 1 calc R . .
C10 C 0.0691(9) 0.2903(10) 0.6929(16) 0.109(9) Uani 1 1 d . . .
H10A H 0.0371 0.2793 0.6725 0.130 Uiso 1 1 calc R . .
H10B H 0.0661 0.3154 0.7465 0.130 Uiso 1 1 calc R . .
C11 C 0.1201(7) 0.3700(9) 0.6364(13) 0.075(6) Uani 1 1 d . . .
C12 C 0.1403(6) 0.4009(9) 0.5547(13) 0.066(5) Uani 1 1 d . . .
C13 C 0.1268(7) 0.3831(9) 0.4682(16) 0.086(7) Uani 1 1 d . . .
H13A H 0.1052 0.3514 0.4579 0.104 Uiso 1 1 calc R . .
C14 C 0.1476(8) 0.4159(11) 0.3978(16) 0.109(9) Uani 1 1 d . . .
H14A H 0.1402 0.4051 0.3387 0.130 Uiso 1 1 calc R . .
C15 C 0.1786(7) 0.4635(8) 0.4132(14) 0.082(6) Uani 1 1 d . . .
H15A H 0.1907 0.4852 0.3646 0.098 Uiso 1 1 calc R . .
C16 C 0.1731(6) 0.4482(7) 0.5677(12) 0.058(4) Uani 1 1 d . . .
H16A H 0.1825 0.4589 0.6257 0.069 Uiso 1 1 calc R . .
C17 C 0.2010(5) -0.1588(7) 0.5037(9) 0.043(4) Uani 1 1 d . . .
H17A H 0.1928 -0.1372 0.5553 0.051 Uiso 1 1 calc R . .
C18 C 0.1798(6) -0.2156(7) 0.4887(10) 0.053(4) Uani 1 1 d . . .
H18A H 0.1580 -0.2313 0.5298 0.064 Uiso 1 1 calc R . .
C19 C 0.1911(6) -0.2480(7) 0.4138(10) 0.055(4) Uani 1 1 d . . .
H19A H 0.1787 -0.2870 0.4045 0.066 Uiso 1 1 calc R . .
C20 C 0.2219(6) -0.2217(7) 0.3509(9) 0.043(4) Uani 1 1 d . . .
C21 C 0.2423(5) -0.1662(6) 0.3735(9) 0.039(3) Uani 1 1 d . . .
H21A H 0.2647 -0.1496 0.3344 0.046 Uiso 1 1 calc R . .
C22 C 0.2348(6) -0.2547(7) 0.2654(12) 0.054(4) Uani 1 1 d . . .
C23 C 0.2570(8) -0.2474(9) 0.1070(13) 0.081(6) Uani 1 1 d U . .
C24 C 0.2245(12) -0.274(2) 0.0625(19) 0.078(13) Uani 0.50 1 d P . .
C25 C 0.2551(11) -0.1977(14) 0.0341(18) 0.047(7) Uani 0.50 1 d PU . .
O1W O 0.2583(6) -0.0245(7) 0.3127(7) 0.105(5) Uani 1 1 d . . .
O2W O 0.2746(6) -0.0861(6) 0.6321(10) 0.111(5) Uani 1 1 d . . .
O3W O 0.3304(4) -0.0969(6) 0.4484(9) 0.090(5) Uani 1 1 d . . .
O4W O 0.3829(8) 0.1170(10) 0.1087(14) 0.176(8) Uiso 1 1 d . . .
O5W O 0.2309(5) 0.0971(7) 0.3536(10) 0.110(5) Uiso 1 1 d . . .
O6W O 0.1074(13) 0.4628(17) 0.164(2) 0.140(13) Uiso 0.50 1 d P . .
O7W O 0.006(3) 0.555(3) 0.340(5) 0.32(4) Uiso 0.50 1 d P . .

loop_
_atom_site_aniso_label
_atom_site_aniso_U_11
_atom_site_aniso_U_22
_atom_site_aniso_U_33
_atom_site_aniso_U_23
_atom_site_aniso_U_13
_atom_site_aniso_U_12
Cu1 0.0503(12) 0.0436(11) 0.0501(11) -0.0225(9) 0.0190(9) -0.0164(9)
Si1 0.032(3) 0.020(2) 0.026(2) 0.000 0.007(2) 0.000
W1 0.0676(7) 0.0282(5) 0.0624(6) 0.000 0.0131(5) 0.000
W2 0.0470(4) 0.0552(4) 0.0315(3) -0.0137(3) 0.0027(3) 0.0170(3)
W3 0.0375(4) 0.0494(4) 0.0262(3) 0.0108(3) 0.0016(3) -0.0062(3)
W4 0.0712(5) 0.0420(4) 0.0307(3) -0.0034(3) -0.0133(3) -0.0076(4)
W5 0.0399(14) 0.0338(13) 0.0389(8) 0.0027(8) 0.0101(8) -0.0103(8)
W5' 0.0399(14) 0.0338(13) 0.0389(8) 0.0027(8) 0.0101(8) -0.0103(8)
W6 0.0488(4) 0.0509(4) 0.0448(4) -0.0084(3) 0.0161(3) 0.0155(3)
W7 0.0470(6) 0.0258(5) 0.0495(5) 0.000 -0.0096(4) 0.000
O1 0.014(9) 0.035(10) 0.036(9) 0.000(8) 0.008(8) 0.002(8)
O2 0.013(8) 0.026(9) 0.038(9) -0.007(8) 0.004(7) -0.009(8)
O3 0.026(10) 0.018(9) 0.045(10) -0.004(8) 0.009(8) 0.015(8)
O4 0.026(9) 0.025(9) 0.029(8) -0.007(8) 0.005(7) 0.009(8)
O7 0.060(8) 0.031(6) 0.131(11) 0.008(7) -0.019(7) -0.004(6)
O5 0.052(6) 0.045(5) 0.036(4) -0.007(3) -0.004(4) -0.006(4)
O6 0.052(6) 0.045(5) 0.036(4) -0.007(3) -0.004(4) -0.006(4)
O8 0.052(6) 0.045(5) 0.036(4) -0.007(3) -0.004(4) -0.006(4)
O9 0.052(6) 0.045(5) 0.036(4) -0.007(3) -0.004(4) -0.006(4)
O10 0.052(6) 0.045(5) 0.036(4) -0.007(3) -0.004(4) -0.006(4)
O11 0.052(6) 0.045(5) 0.036(4) -0.007(3) -0.004(4) -0.006(4)
O12 0.052(6) 0.045(5) 0.036(4) -0.007(3) -0.004(4) -0.006(4)
O15 0.052(6) 0.045(5) 0.036(4) -0.007(3) -0.004(4) -0.006(4)
O5' 0.037(6) 0.048(5) 0.035(4) 0.000(4) -0.001(4) -0.005(4)
O6' 0.037(6) 0.048(5) 0.035(4) 0.000(4) -0.001(4) -0.005(4)
O8' 0.037(6) 0.048(5) 0.035(4) 0.000(4) -0.001(4) -0.005(4)
O9' 0.037(6) 0.048(5) 0.035(4) 0.000(4) -0.001(4) -0.005(4)
O10' 0.037(6) 0.048(5) 0.035(4) 0.000(4) -0.001(4) -0.005(4)
O11' 0.037(6) 0.048(5) 0.035(4) 0.000(4) -0.001(4) -0.005(4)
O12' 0.037(6) 0.048(5) 0.035(4) 0.000(4) -0.001(4) -0.005(4)
O15' 0.037(6) 0.048(5) 0.035(4) 0.000(4) -0.001(4) -0.005(4)
O13 0.063(6) 0.099(7) 0.053(6) 0.032(6) -0.017(5) -0.012(6)
O14 0.031(7) 0.188(15) 0.071(8) 0.076(9) 0.007(6) -0.003(8)
O16 0.101(14) 0.037(9) 0.057(9) 0.000 -0.028(9) 0.000
O17 0.026(6) 0.120(11) 0.067(7) -0.012(7) 0.003(5) 0.010(7)
O18 0.045(7) 0.089(9) 0.061(7) 0.005(6) 0.001(5) -0.036(6)
O19 0.045(6) 0.075(8) 0.064(7) -0.030(6) -0.008(5) 0.017(6)
O20 0.062(8) 0.112(11) 0.051(7) -0.024(7) -0.013(6) 0.015(7)
O21 0.082(9) 0.114(11) 0.047(7) 0.031(7) 0.026(6) 0.023(8)
O22 0.140(13) 0.086(10) 0.045(7) -0.026(6) 0.037(7) -0.012(9)
O23 0.27(3) 0.033(11) 0.083(14) 0.000 -0.040(16) 0.000
O27 0.045(7) 0.060(7) 0.051(6) -0.010(5) 0.003(5) 0.010(6)
O28 0.24(2) 0.131(15) 0.110(13) -0.018(11) 0.045(13) -0.139(16)
O29 0.164(14) 0.042(8) 0.065(8) -0.028(6) 0.031(8) -0.015(8)
N1 0.044(8) 0.028(6) 0.039(6) 0.004(5) -0.009(6) -0.012(6)
N2 0.040(8) 0.046(9) 0.114(12) -0.002(9) 0.028(9) 0.008(7)
N3 0.091(12) 0.050(9) 0.093(12) 0.007(8) -0.004(10) -0.038(9)
N4 0.048(8) 0.049(8) 0.065(9) -0.025(7) 0.022(7) -0.015(7)
N5 0.044(8) 0.044(8) 0.046(7) -0.013(6) 0.020(6) -0.013(6)
N6 0.088(11) 0.037(7) 0.045(7) -0.024(6) 0.036(7) -0.029(7)
C1 0.107(17) 0.031(9) 0.055(10) 0.002(8) -0.011(11) -0.028(10)
C2 0.076(15) 0.065(14) 0.084(14) 0.019(11) -0.050(12) -0.006(12)
C3 0.045(11) 0.034(9) 0.116(16) 0.033(10) -0.030(11) 0.006(8)
C4 0.030(9) 0.030(8) 0.077(11) 0.020(8) -0.010(8) -0.015(7)
C5 0.046(10) 0.040(9) 0.052(9) -0.002(7) -0.011(8) -0.013(8)
C6 0.047(11) 0.023(8) 0.082(12) 0.013(8) 0.021(10) 0.022(7)
C7 0.063(14) 0.069(14) 0.140(19) -0.018(14) 0.057(13) -0.005(11)
C8 0.105(18) 0.13(2) 0.065(12) 0.000(14) 0.015(12) 0.050(16)
C9 0.16(2) 0.13(2) 0.060(13) 0.032(13) 0.052(15) 0.078(18)
C10 0.11(2) 0.089(17) 0.125(19) 0.066(15) -0.039(15) -0.020(14)
C11 0.080(15) 0.066(13) 0.079(13) -0.032(11) 0.009(11) -0.032(11)
C12 0.051(11) 0.071(13) 0.078(12) -0.024(11) 0.020(10) -0.021(10)
C13 0.071(14) 0.062(13) 0.127(18) -0.042(13) 0.015(14) -0.034(11)
C14 0.11(2) 0.108(19) 0.107(18) -0.059(15) 0.013(15) -0.057(16)
C15 0.080(15) 0.062(13) 0.103(16) -0.035(12) 0.022(12) -0.037(11)
C16 0.053(11) 0.046(10) 0.075(12) -0.019(9) 0.003(9) -0.004(9)
C17 0.049(10) 0.048(10) 0.031(7) -0.003(7) 0.020(7) 0.000(8)
C18 0.056(11) 0.052(10) 0.052(9) 0.010(8) 0.022(8) -0.024(8)
C19 0.073(12) 0.045(10) 0.048(9) -0.006(8) 0.012(9) -0.006(9)
C20 0.049(10) 0.045(9) 0.034(8) 0.003(7) 0.000(7) -0.002(8)
C21 0.041(9) 0.039(9) 0.036(8) 0.000(7) 0.009(7) -0.009(7)
C22 0.057(11) 0.022(9) 0.082(12) -0.024(8) 0.012(9) -0.018(7)
C23 0.098(10) 0.078(9) 0.067(8) -0.012(7) 0.025(8) -0.016(8)
C24 0.04(2) 0.17(4) 0.025(16) 0.02(2) 0.004(15) -0.02(2)
C25 0.047(11) 0.051(11) 0.042(10) -0.008(9) 0.003(8) 0.007(9)
O1W 0.165(14) 0.110(11) 0.039(7) -0.012(7) 0.018(8) -0.077(10)
O2W 0.145(14) 0.065(9) 0.124(12) -0.005(9) -0.042(10) -0.009(9)
O3W 0.061(8) 0.074(9) 0.135(12) -0.055(9) 0.036(8) -0.016(7)

loop_
_atom_type_symbol
_atom_type_description
_atom_type_scat_dispersion_real
_atom_type_scat_dispersion_imag
_atom_type_scat_source
C C 0.0033 0.0016 'International Tables Vol C Tables 4.2.6.8 and 6.1.1.4'
H H 0.0000 0.0000 'International Tables Vol C Tables 4.2.6.8 and 6.1.1.4'
Cu Cu 0.3201 1.2651 'International Tables Vol C Tables 4.2.6.8 and 6.1.1.4'
N N 0.0061 0.0033 'International Tables Vol C Tables 4.2.6.8 and 6.1.1.4'
O O 0.0106 0.0060 'International Tables Vol C Tables 4.2.6.8 and 6.1.1.4'
Si Si 0.0817 0.0704 'International Tables Vol C Tables 4.2.6.8 and 6.1.1.4'
W W -0.8490 6.8722 'International Tables Vol C Tables 4.2.6.8 and 6.1.1.4'

loop_
_geom_angle_atom_site_label_1
_geom_angle_atom_site_label_2
_geom_angle_atom_site_label_3
_geom_angle
_geom_angle_site_symmetry_1
_geom_angle_site_symmetry_3
O3W Cu1 N1 178.2(5) . .
O3W Cu1 N5 89.7(5) . .
N1 Cu1 N5 90.5(5) . .
O3W Cu1 N4 85.8(5) . 7_556
N1 Cu1 N4 94.0(5) . 7_556
N5 Cu1 N4 175.3(5) . 7_556
O3W Cu1 O2W 89.9(6) . .
N1 Cu1 O2W 91.9(5) . .
N5 Cu1 O2W 89.3(5) . .
N4 Cu1 O2W 89.2(5) 7_556 .
O4 Si1 O4 179.4(12) . 2
O4 Si1 O3 68.3(8) . 2
O4 Si1 O3 111.1(9) 2 2
O4 Si1 O3 111.1(9) . .
O4 Si1 O3 68.3(8) 2 .
O3 Si1 O3 65.3(12) 2 .
O4 Si1 O1 66.2(8) . .
O4 Si1 O1 114.4(9) 2 .
O3 Si1 O1 113.6(8) 2 .
O3 Si1 O1 177.2(9) . .
O4 Si1 O1 114.4(9) . 2
O4 Si1 O1 66.2(8) 2 2
O3 Si1 O1 177.2(9) 2 2
O3 Si1 O1 113.6(8) . 2
O1 Si1 O1 67.6(11) . 2
O4 Si1 O2 74.6(8) . .
O4 Si1 O2 105.4(8) 2 .
O3 Si1 O2 106.8(9) 2 .
O3 Si1 O2 73.5(8) . .
O1 Si1 O2 104.6(8) . .
O1 Si1 O2 75.0(8) 2 .
O4 Si1 O2 105.4(8) . 2
O4 Si1 O2 74.6(8) 2 2
O3 Si1 O2 73.5(8) 2 2
O3 Si1 O2 106.8(9) . 2
O1 Si1 O2 75.0(8) . 2
O1 Si1 O2 104.6(8) 2 2
O2 Si1 O2 179.6(11) . 2
O23 W1 O8 110.0(7) . .
O23 W1 O8 110.0(7) . 2
O8 W1 O8 140.1(13) . 2
O23 W1 O9 92.6(7) . 2
O8 W1 O9 82.6(9) . 2
O8 W1 O9 95.6(9) 2 2
O23 W1 O9 92.6(7) . .
O8 W1 O9 95.6(9) . .
O8 W1 O9 82.6(9) 2 .
O9 W1 O9 174.8(13) 2 .
O23 W1 O9' 111.0(6) . 2
O8 W1 O9' 86.3(9) . 2
O8 W1 O9' 79.6(9) 2 2
O9 W1 O9' 21.1(7) 2 2
O9 W1 O9' 154.2(10) . 2
O23 W1 O9' 111.0(6) . .
O8 W1 O9' 79.6(9) . .
O8 W1 O9' 86.3(9) 2 .
O9 W1 O9' 154.2(10) 2 .
O9 W1 O9' 21.1(7) . .
O9' W1 O9' 138.1(13) 2 .
O23 W1 O8' 91.8(6) . .
O8 W1 O8' 18.5(8) . .
O8 W1 O8' 157.9(10) 2 .
O9 W1 O8' 86.8(9) 2 .
O9 W1 O8' 93.0(9) . .
O9' W1 O8' 96.4(8) 2 .
O9' W1 O8' 82.3(8) . .
O23 W1 O8' 91.8(6) . 2
O8 W1 O8' 157.9(10) . 2
O8 W1 O8' 18.5(8) 2 2
O9 W1 O8' 93.0(9) 2 2
O9 W1 O8' 86.8(9) . 2
O9' W1 O8' 82.3(8) 2 2
O9' W1 O8' 96.4(8) . 2
O8' W1 O8' 176.3(13) . 2
O23 W1 O1 157.8(4) . 2
O8 W1 O1 88.6(8) . 2
O8 W1 O1 52.6(8) 2 2
O9 W1 O1 102.1(8) 2 2
O9 W1 O1 72.9(8) . 2
O9' W1 O1 81.5(8) 2 2
O9' W1 O1 59.0(7) . 2
O8' W1 O1 105.4(8) . 2
O8' W1 O1 71.1(8) 2 2
O23 W1 O1 157.8(4) . .
O8 W1 O1 52.6(8) . .
O8 W1 O1 88.6(8) 2 .
O9 W1 O1 72.9(8) 2 .
O9 W1 O1 102.1(8) . .
O9' W1 O1 59.0(7) 2 .
O9' W1 O1 81.5(8) . .
O8' W1 O1 71.1(8) . .
O8' W1 O1 105.4(8) 2 .
O1 W1 O1 44.5(7) 2 .
O22 W2 O5' 112.9(8) . .
O22 W2 O8 110.4(8) . .
O5' W2 O8 136.5(8) . .
O22 W2 O14 100.8(7) . .
O5' W2 O14 84.2(8) . .
O8 W2 O14 83.8(7) . .
O22 W2 O7 100.5(7) . .
O5' W2 O7 88.2(7) . .
O8 W2 O7 88.2(8) . .
O14 W2 O7 158.7(6) . .
O22 W2 O5 93.3(7) . .
O5' W2 O5 19.8(7) . .
O8 W2 O5 156.3(8) . .
O14 W2 O5 90.8(7) . .
O7 W2 O5 88.6(7) . .
O22 W2 O8' 92.4(7) . .
O5' W2 O8' 154.7(8) . .
O8 W2 O8' 18.4(7) . .
O14 W2 O8' 90.8(7) . .
O7 W2 O8' 87.6(7) . .
O5 W2 O8' 173.7(8) . .
O22 W2 O1 158.1(6) . .
O5' W2 O1 84.2(8) . .
O8 W2 O1 52.8(7) . .
O14 W2 O1 66.0(5) . .
O7 W2 O1 93.4(6) . .
O5 W2 O1 103.9(7) . .
O8' W2 O1 71.2(7) . .
O22 W2 O4 159.0(6) . .
O5' W2 O4 52.0(8) . .
O8 W2 O4 87.0(7) . .
O14 W2 O4 92.5(6) . .
O7 W2 O4 67.3(5) . .
O5 W2 O4 70.1(7) . .
O8' W2 O4 103.7(7) . .
O1 W2 O4 43.0(5) . .
O21 W3 O15 110.6(8) . .
O21 W3 O5' 113.1(8) . .
O15 W3 O5' 136.3(8) . .
O21 W3 O20 100.8(6) . .
O15 W3 O20 88.7(8) . .
O5' W3 O20 84.5(8) . .
O21 W3 O6 108.0(7) . .
O15 W3 O6 77.6(9) . .
O5' W3 O6 87.9(9) . .
O20 W3 O6 150.9(7) . .
O21 W3 O6' 91.1(8) . .
O15 W3 O6' 92.1(9) . .
O5' W3 O6' 85.9(9) . .
O20 W3 O6' 166.9(8) . .
O6 W3 O6' 19.3(6) . .
O21 W3 O15' 92.6(8) . .
O15 W3 O15' 18.6(7) . .
O5' W3 O15' 154.0(8) . .
O20 W3 O15' 87.1(7) . .
O6 W3 O15' 87.5(9) . .
O6' W3 O15' 97.7(9) . .
O21 W3 O5 94.3(7) . .
O15 W3 O5 154.7(8) . .
O5' W3 O5 19.0(7) . .
O20 W3 O5 90.6(7) . .
O6 W3 O5 91.3(8) . .
O6' W3 O5 83.2(9) . .
O15' W3 O5 173.0(8) . .
O21 W3 O4 158.2(6) . .
O15 W3 O4 85.5(7) . .
O5' W3 O4 52.1(7) . .
O20 W3 O4 93.9(5) . .
O6 W3 O4 59.8(7) . .
O6' W3 O4 73.1(7) . .
O15' W3 O4 104.2(7) . .
O5 W3 O4 69.4(7) . .
O21 W3 O3 158.5(6) . 2
O15 W3 O3 53.7(7) . 2
O5' W3 O3 84.3(8) . 2
O20 W3 O3 67.1(5) . 2
O6 W3 O3 84.2(7) . 2
O6' W3 O3 103.1(7) . 2
O15' W3 O3 69.8(7) . 2
O5 W3 O3 103.2(7) . 2
O4 W3 O3 43.3(5) . 2
O19 W4 O6 108.5(8) . .
O19 W4 O12' 114.1(8) . .
O6 W4 O12' 74.4(9) . .
O19 W4 O10' 114.4(8) . .
O6 W4 O10' 136.9(9) . .
O12' W4 O10' 91.4(8) . .
O19 W4 O7 99.2(5) . .
O6 W4 O7 92.0(7) . .
O12' W4 O7 146.5(8) . .
O10' W4 O7 77.8(7) . .
O19 W4 O6' 93.8(7) . .
O6 W4 O6' 18.0(7) . .
O12' W4 O6' 89.7(8) . .
O10' W4 O6' 148.3(9) . .
O7 W4 O6' 84.0(7) . .
O19 W4 O10 90.0(7) . .
O6 W4 O10 159.4(7) . .
O12' W4 O10 90.0(8) . .
O10' W4 O10 27.7(7) . .
O7 W4 O10 94.0(7) . .
O6' W4 O10 176.0(8) . .
O19 W4 O12 89.4(7) . .
O6 W4 O12 88.8(8) . .
O12' W4 O12 25.8(7) . .
O10' W4 O12 95.4(8) . .
O7 W4 O12 170.6(7) . .
O6' W4 O12 99.2(8) . .
O10 W4 O12 82.2(8) . .
O19 W4 O2 154.8(5) . .
O6 W4 O2 89.2(7) . .
O12' W4 O2 52.4(8) . .
O10' W4 O2 52.1(7) . .
O7 W4 O2 98.0(5) . .
O6' W4 O2 106.2(7) . .
O10 W4 O2 70.5(6) . .
O12 W4 O2 72.7(7) . .
O19 W4 O4 156.6(5) . .
O6 W4 O4 58.2(8) . .
O12' W4 O4 82.3(8) . .
O10' W4 O4 80.0(8) . .
O7 W4 O4 64.7(5) . .
O6' W4 O4 68.8(7) . .
O10 W4 O4 107.2(7) . .
O12 W4 O4 108.1(7) . .
O2 W4 O4 48.5(5) . .
O18 W5 O14 103.1(5) . 2
O18 W5 O9 100.9(8) . .
O14 W5 O9 91.1(7) 2 .
O18 W5 O11 104.9(8) . .
O14 W5 O11 79.8(7) 2 .
O9 W5 O11 154.0(9) . .
O18 W5 O10 85.3(7) . .
O14 W5 O10 162.8(7) 2 .
O9 W5 O10 102.1(8) . .
O11 W5 O10 83.6(7) . .
O18 W5 O2 144.2(6) . .
O14 W5 O2 98.3(6) 2 .
O9 W5 O2 107.0(7) . .
O11 W5 O2 51.3(7) . .
O10 W5 O2 67.5(6) . .
O18 W5 O1 165.1(6) . 2
O14 W5 O1 65.8(5) 2 2
O9 W5 O1 70.6(7) . 2
O11 W5 O1 83.5(8) . 2
O10 W5 O1 108.2(7) . 2
O2 W5 O1 50.3(6) . 2
O18 W5' O10' 121.1(8) . .
O18 W5' O11' 102.8(8) . .
O10' W5' O11' 104.9(9) . .
O18 W5' O9' 98.8(8) . .
O10' W5' O9' 63.6(10) . .
O11' W5' O9' 158.3(9) . .
O18 W5' O14 93.2(6) . 2
O10' W5' O14 132.0(8) . 2
O11' W5' O14 97.9(8) . 2
O9' W5' O14 79.9(7) . 2
O18 W5' O2 174.1(6) . .
O10' W5' O2 54.4(8) . .
O11' W5' O2 75.9(8) . .
O9' W5' O2 82.6(8) . .
O14 W5' O2 92.7(6) 2 .
O17 W6 O12' 113.4(8) . .
O17 W6 O11 112.2(8) . .
O12' W6 O11 89.9(8) . .
O17 W6 O13 101.7(6) . .
O12' W6 O13 80.8(7) . .
O11 W6 O13 145.7(8) . .
O17 W6 O20 100.1(5) . 2
O12' W6 O20 146.3(8) . 2
O11 W6 O20 80.9(7) . 2
O13 W6 O20 88.7(5) . 2
O17 W6 O11' 89.1(8) . .
O12' W6 O11' 88.8(8) . .
O11 W6 O11' 25.8(7) . .
O13 W6 O11' 167.4(7) . .
O20 W6 O11' 96.0(7) 2 .
O17 W6 O12 89.2(7) . .
O12' W6 O12 25.3(7) . .
O11 W6 O12 92.5(8) . .
O13 W6 O12 92.7(6) . .
O20 W6 O12 170.1(7) 2 .
O11' W6 O12 80.7(7) . .
O17 W6 O2 153.8(5) . .
O12' W6 O2 52.2(8) . .
O11 W6 O2 52.7(7) . .
O13 W6 O2 97.4(5) . .
O20 W6 O2 98.2(6) 2 .
O11' W6 O2 70.4(7) . .
O12 W6 O2 71.9(7) . .
O17 W6 O3 158.0(6) . .
O12' W6 O3 81.3(8) . .
O11 W6 O3 82.9(8) . .
O13 W6 O3 63.2(5) . .
O20 W6 O3 65.4(5) 2 .
O11' W6 O3 108.2(7) . .
O12 W6 O3 106.6(7) . .
O2 W6 O3 48.3(5) . .
O16 W7 O15 110.6(6) . .
O16 W7 O15 110.6(6) . 2
O15 W7 O15 138.7(13) . 2
O16 W7 O13 100.6(4) . 2
O15 W7 O13 88.5(8) . 2
O15 W7 O13 84.1(8) 2 2
O16 W7 O13 100.6(4) . .
O15 W7 O13 84.1(8) . .
O15 W7 O13 88.5(8) 2 .
O13 W7 O13 158.8(8) 2 .
O16 W7 O15' 93.7(6) . .
O15 W7 O15' 17.7(8) . .
O15 W7 O15' 155.2(10) 2 .
O13 W7 O15' 86.7(7) 2 .
O13 W7 O15' 91.9(7) . .
O16 W7 O15' 93.7(6) . 2
O15 W7 O15' 155.2(10) . 2
O15 W7 O15' 17.7(8) 2 2
O13 W7 O15' 91.9(7) 2 2
O13 W7 O15' 86.7(7) . 2
O15' W7 O15' 172.6(13) . 2
O16 W7 O3 158.8(4) . 2
O15 W7 O3 55.1(8) . 2
O15 W7 O3 85.1(8) 2 2
O13 W7 O3 66.0(5) 2 2
O13 W7 O3 93.6(6) . 2
O15' W7 O3 70.1(8) . 2
O15' W7 O3 102.8(7) 2 2
O16 W7 O3 158.8(4) . .
O15 W7 O3 85.1(8) . .
O15 W7 O3 55.1(8) 2 .
O13 W7 O3 93.6(6) 2 .
O13 W7 O3 66.0(5) . .
O15' W7 O3 102.8(7) . .
O15' W7 O3 70.1(8) 2 .
O3 W7 O3 42.3(7) 2 .
Si1 O1 O4 56.0(7) . .
Si1 O1 O1 56.2(6) . 2
O4 O1 O1 98.7(10) . 2
Si1 O1 W2 126.0(9) . .
O4 O1 W2 70.1(7) . .
O1 O1 W2 141.3(13) 2 .
Si1 O1 W1 124.0(8) . .
O4 O1 W1 140.7(10) . .
O1 O1 W1 67.8(4) 2 .
W2 O1 W1 97.1(6) . .
Si1 O1 W5 119.7(9) . 2
O4 O1 W5 127.0(10) . 2
O1 O1 W5 122.4(12) 2 2
W2 O1 W5 91.2(5) . 2
W1 O1 W5 89.0(6) . 2
Si1 O2 W5' 127.7(9) . .
Si1 O2 W4 119.4(7) . .
W5' O2 W4 93.7(5) . .
Si1 O2 W6 119.3(8) . .
W5' O2 W6 91.8(5) . .
W4 O2 W6 97.5(6) . .
Si1 O2 W5 114.9(8) . .
W5' O2 W5 13.03(12) . .
W4 O2 W5 100.4(6) . .
W6 O2 W5 101.9(5) . .
Si1 O3 O3 57.4(6) . 2
Si1 O3 O4 55.7(7) . 2
O3 O3 O4 96.9(10) 2 2
Si1 O3 W7 126.2(9) . .
O3 O3 W7 68.8(4) 2 .
O4 O3 W7 137.7(10) 2 .
Si1 O3 W3 122.8(9) . 2
O3 O3 W3 136.3(14) 2 2
O4 O3 W3 67.2(7) 2 2
W7 O3 W3 95.3(6) . 2
Si1 O3 W6 118.9(9) . .
O3 O3 W6 128.3(14) 2 .
O4 O3 W6 123.9(9) 2 .
W7 O3 W6 93.4(5) . .
W3 O3 W6 91.7(5) 2 .
Si1 O4 O1 57.9(7) . .
Si1 O4 O3 56.0(7) . 2
O1 O4 O3 99.0(11) . 2
Si1 O4 W3 125.6(9) . .
O1 O4 W3 139.2(10) . .
O3 O4 W3 69.6(7) 2 .
Si1 O4 W2 124.8(9) . .
O1 O4 W2 67.0(7) . .
O3 O4 W2 139.2(10) 2 .
W3 O4 W2 95.6(5) . .
Si1 O4 W4 117.4(8) . .
O1 O4 W4 123.6(10) . .
O3 O4 W4 124.9(9) 2 .
W3 O4 W4 92.3(5) . .
W2 O4 W4 92.3(5) . .
W4 O7 W2 135.4(6) . .
W2 O5 W3 124.9(10) . .
W4 O6 W3 145.5(12) . .
W1 O8 W2 155.9(13) . .
W1 O9 W5 127.3(11) . .
W4 O10 W5 119.2(10) . .
W6 O11 W5 150.1(10) . .
W4 O12 W6 117.3(10) . .
W7 O15 W3 151.6(13) . .
W2 O5' W3 154.6(13) . .
W3 O6' W4 125.1(11) . .
W1 O8' W2 120.2(11) . .
W5' O9' W1 148.9(12) . .
W5' O10' W4 137.8(12) . .
W5' O11' W6 121.7(11) . .
W4 O12' W6 151.1(12) . .
W3 O15' W7 124.8(11) . .
W6 O13 W7 136.9(7) . .
W5 O14 W2 135.8(6) 2 .
W5 O14 W5' 12.62(18) 2 2
W2 O14 W5' 141.9(7) . 2
W5' O18 W5 18.16(15) . .
W3 O20 W6 135.6(7) . 2
C5 N1 C1 117.1(14) . .
C5 N1 Cu1 120.7(10) . .
C1 N1 Cu1 122.0(11) . .
C6 N2 C7 124.5(16) . .
C6 N2 H2B 117.8 . .
C7 N2 H2B 117.8 . .
C11 N3 C10 126.7(19) . .
C11 N3 H3B 116.7 . .
C10 N3 H3B 116.7 . .
C15 N4 C16 119.5(14) . .
C15 N4 Cu1 123.5(12) . 7_556
C16 N4 Cu1 116.6(10) . 7_556
C17 N5 C21 117.3(12) . .
C17 N5 Cu1 122.8(9) . .
C21 N5 Cu1 119.7(9) . .
C22 N6 C23 121.7(14) . .
C22 N6 H6A 119.2 . .
C23 N6 H6A 119.2 . .
C2 C1 N1 122.9(16) . .
C2 C1 H1A 118.6 . .
N1 C1 H1A 118.6 . .
C1 C2 C3 119.4(17) . .
C1 C2 H2A 120.3 . .
C3 C2 H2A 120.3 . .
C2 C3 C4 120.5(18) . .
C2 C3 H3A 119.7 . .
C4 C3 H3A 119.7 . .
C3 C4 C5 117.4(16) . .
C3 C4 C6 126.1(16) . .
C5 C4 C6 116.5(13) . .
N1 C5 C4 122.6(14) . .
N1 C5 H5A 118.7 . .
C4 C5 H5A 118.7 . .
O27 C6 N2 121.5(16) . .
O27 C6 C4 120.8(13) . .
N2 C6 C4 117.7(17) . .
N2 C7 C8 117.9(19) . .
N2 C7 H7A 107.8 . .
C8 C7 H7A 107.8 . .
N2 C7 H7B 107.8 . .
C8 C7 H7B 107.8 . .
H7A C7 H7B 107.2 . .
C9 C8 C7 109.6(17) . .
C9 C8 H8A 109.7 . .
C7 C8 H8A 109.7 . .
C9 C8 H8B 109.7 . .
C7 C8 H8B 109.7 . .
H8A C8 H8B 108.2 . .
C8 C9 C10 113.1(19) . .
C8 C9 H9A 109.0 . .
C10 C9 H9A 109.0 . .
C8 C9 H9B 109.0 . .
C10 C9 H9B 109.0 . .
H9A C9 H9B 107.8 . .
N3 C10 C9 111(2) . .
N3 C10 H10A 109.5 . .
C9 C10 H10A 109.5 . .
N3 C10 H10B 109.5 . .
C9 C10 H10B 109.5 . .
H10A C10 H10B 108.1 . .
O28 C11 N3 125.6(19) . .
O28 C11 C12 115.8(16) . .
N3 C11 C12 118.4(17) . .
C13 C12 C16 120.5(17) . .
C13 C12 C11 121.3(17) . .
C16 C12 C11 118.2(16) . .
C12 C13 C14 115.9(17) . .
C12 C13 H13A 122.1 . .
C14 C13 H13A 122.1 . .
C15 C14 C13 122(2) . .
C15 C14 H14A 119.0 . .
C13 C14 H14A 119.0 . .
N4 C15 C14 121(2) . .
N4 C15 H15A 119.3 . .
C14 C15 H15A 119.3 . .
N4 C16 C12 120.7(16) . .
N4 C16 H16A 119.7 . .
C12 C16 H16A 119.7 . .
N5 C17 C18 122.8(13) . .
N5 C17 H17A 118.6 . .
C18 C17 H17A 118.6 . .
C19 C18 C17 119.7(13) . .
C19 C18 H18A 120.2 . .
C17 C18 H18A 120.2 . .
C18 C19 C20 118.8(15) . .
C18 C19 H19A 120.6 . .
C20 C19 H19A 120.6 . .
C21 C20 C19 116.9(13) . .
C21 C20 C22 121.8(13) . .
C19 C20 C22 121.2(14) . .
N5 C21 C20 124.3(13) . .
N5 C21 H21A 117.9 . .
C20 C21 H21A 117.9 . .
O29 C22 N6 123.9(15) . .
O29 C22 C20 119.2(15) . .
N6 C22 C20 116.8(13) . .
C24 C23 N6 112(2) . .
C24 C23 C25 86(2) . .
N6 C23 C25 108.9(17) . .
C23 C24 C25 112(3) . 7_545
C23 C24 C25 53(2) . .
C25 C24 C25 89(2) 7_545 .
C23 C25 C24 110(2) . 7_545
C23 C25 C24 40.9(13) . .
C24 C25 C24 91(2) 7_545 .

loop_
_geom_bond_atom_site_label_1
_geom_bond_atom_site_label_2
_geom_bond_distance
_geom_bond_site_symmetry_2
Cu1 O3W 2.025(12) .
Cu1 N1 2.028(12) .
Cu1 N5 2.043(11) .
Cu1 N4 2.053(12) 7_556
Cu1 O2W 2.431(15) .
Si1 O4 1.572(15) .
Si1 O4 1.572(15) 2
Si1 O3 1.579(15) 2
Si1 O3 1.579(15) .
Si1 O1 1.606(17) .
Si1 O1 1.606(17) 2
Si1 O2 1.724(15) .
Si1 O2 1.724(15) 2
W1 O23 1.695(17) .
W1 O8 1.790(19) .
W1 O8 1.790(19) 2
W1 O9 1.81(2) 2
W1 O9 1.81(2) .
W1 O9' 1.98(2) 2
W1 O9' 1.98(2) .
W1 O8' 2.03(2) .
W1 O8' 2.03(2) 2
W1 O1 2.362(17) 2
W1 O1 2.362(17) .
W2 O22 1.665(10) .
W2 O5' 1.80(2) .
W2 O8 1.82(2) .
W2 O14 1.866(11) .
W2 O7 1.915(11) .
W2 O5 1.96(2) .
W2 O8' 2.04(2) .
W2 O1 2.343(16) .
W2 O4 2.394(15) .
W3 O21 1.660(10) .
W3 O15 1.83(2) .
W3 O5' 1.83(2) .
W3 O20 1.895(11) .
W3 O6 1.92(2) .
W3 O6' 1.94(2) .
W3 O15' 1.96(2) .
W3 O5 2.03(2) .
W3 O4 2.380(16) .
W3 O3 2.420(16) 2
W4 O19 1.682(10) .
W4 O6 1.77(2) .
W4 O12' 1.820(19) .
W4 O10' 1.873(19) .
W4 O7 1.912(12) .
W4 O6' 2.03(2) .
W4 O10 2.036(19) .
W4 O12 2.048(19) .
W4 O2 2.342(15) .
W4 O4 2.514(16) .
W5 O18 1.731(10) .
W5 O14 1.787(12) 2
W5 O9 1.91(2) .
W5 O11 1.953(19) .
W5 O10 2.173(19) .
W5 O2 2.385(16) .
W5 O1 2.395(16) 2
W5' O18 1.650(11) .
W5' O10' 1.740(19) .
W5' O11' 1.79(2) .
W5' O9' 1.97(2) .
W5' O14 2.116(13) 2
W5' O2 2.277(15) .
W6 O17 1.676(10) .
W6 O12' 1.822(18) .
W6 O11 1.853(19) .
W6 O13 1.893(11) .
W6 O20 1.907(10) 2
W6 O11' 2.01(2) .
W6 O12 2.082(18) .
W6 O2 2.351(16) .
W6 O3 2.486(16) .
W7 O16 1.688(14) .
W7 O15 1.815(19) .
W7 O15 1.815(19) 2
W7 O13 1.896(11) 2
W7 O13 1.896(11) .
W7 O15' 2.03(2) .
W7 O15' 2.03(2) 2
W7 O3 2.358(16) 2
W7 O3 2.358(16) .
O1 O4 1.74(2) .
O1 O1 1.79(3) 2
O1 W5 2.395(16) 2
O3 O3 1.70(3) 2
O3 O4 1.77(2) 2
O3 W3 2.420(16) 2
O4 O3 1.77(2) 2
O14 W5 1.787(12) 2
O14 W5' 2.116(13) 2
O20 W6 1.907(10) 2
O27 C6 1.247(19) .
O28 C11 1.26(2) .
O29 C22 1.255(17) .
N1 C5 1.327(17) .
N1 C1 1.37(2) .
N2 C6 1.334(18) .
N2 C7 1.42(2) .
N2 H2B 0.8600 .
N3 C11 1.27(2) .
N3 C10 1.41(2) .
N3 H3B 0.8600 .
N4 C15 1.32(2) .
N4 C16 1.372(19) .
N4 Cu1 2.053(12) 7_556
N5 C17 1.309(16) .
N5 C21 1.343(16) .
N6 C22 1.307(19) .
N6 C23 1.49(2) .
N6 H6A 0.8600 .
C1 C2 1.34(2) .
C1 H1A 0.9300 .
C2 C3 1.36(2) .
C2 H2A 0.9300 .
C3 C4 1.37(2) .
C3 H3A 0.9300 .
C4 C5 1.41(2) .
C4 C6 1.48(2) .
C5 H5A 0.9300 .
C7 C8 1.51(3) .
C7 H7A 0.9700 .
C7 H7B 0.9700 .
C8 C9 1.43(3) .
C8 H8A 0.9700 .
C8 H8B 0.9700 .
C9 C10 1.55(3) .
C9 H9A 0.9700 .
C9 H9B 0.9700 .
C10 H10A 0.9700 .
C10 H10B 0.9700 .
C11 C12 1.50(2) .
C12 C13 1.39(2) .
C12 C16 1.39(2) .
C13 C14 1.40(3) .
C13 H13A 0.9300 .
C14 C15 1.37(2) .
C14 H14A 0.9300 .
C15 H15A 0.9300 .
C16 H16A 0.9300 .
C17 C18 1.39(2) .
C17 H17A 0.9300 .
C18 C19 1.359(19) .
C18 H18A 0.9300 .
C19 C20 1.398(19) .
C19 H19A 0.9300 .
C20 C21 1.380(19) .
C20 C22 1.507(19) .
C21 H21A 0.9300 .
C23 C24 1.26(4) .
C23 C25 1.54(3) .
C24 C25 1.67(4) 7_545
C24 C25 1.92(5) .
C25 C24 1.67(4) 7_545

loop_
_geom_torsion_atom_site_label_1
_geom_torsion_atom_site_label_2
_geom_torsion_atom_site_label_3
_geom_torsion_atom_site_label_4
_geom_torsion
_geom_torsion_site_symmetry_1
_geom_torsion_site_symmetry_4
O4 Si1 O1 O4 179.7(6) 2 .
O3 Si1 O1 O4 50.6(10) 2 .
O3 Si1 O1 O4 -16(18) . .
O1 Si1 O1 O4 -132.1(12) 2 .
O2 Si1 O1 O4 -65.5(9) . .
O2 Si1 O1 O4 114.7(9) 2 .
O4 Si1 O1 O1 132.1(12) . 2
O4 Si1 O1 O1 -48.2(12) 2 2
O3 Si1 O1 O1 -177.2(9) 2 2
O3 Si1 O1 O1 116(18) . 2
O2 Si1 O1 O1 66.6(11) . 2
O2 Si1 O1 O1 -113.2(11) 2 2
O4 Si1 O1 W2 -0.3(9) . .
O4 Si1 O1 W2 179.4(9) 2 .
O3 Si1 O1 W2 50.3(12) 2 .
O3 Si1 O1 W2 -16(18) . .
O1 Si1 O1 W2 -132.5(16) 2 .
O2 Si1 O1 W2 -65.8(11) . .
O2 Si1 O1 W2 114.4(11) 2 .
O4 Si1 O1 W1 132.1(13) . .
O4 Si1 O1 W1 -48.2(12) 2 .
O3 Si1 O1 W1 -177.2(9) 2 .
O3 Si1 O1 W1 116(18) . .
O1 Si1 O1 W1 0.004(2) 2 .
O2 Si1 O1 W1 66.6(11) . .
O2 Si1 O1 W1 -113.2(11) 2 .
O4 Si1 O1 W5 -116.8(11) . 2
O4 Si1 O1 W5 62.9(11) 2 2
O3 Si1 O1 W5 -66.1(11) 2 2
O3 Si1 O1 W5 -133(17) . 2
O1 Si1 O1 W5 111.1(14) 2 2
O2 Si1 O1 W5 177.7(8) . 2
O2 Si1 O1 W5 -2.0(8) 2 2
O22 W2 O1 Si1 -179.2(13) . .
O5' W2 O1 Si1 -36.7(12) . .
O8 W2 O1 Si1 136.2(15) . .
O14 W2 O1 Si1 -122.9(12) . .
O7 W2 O1 Si1 51.2(10) . .
O5 W2 O1 Si1 -38.3(12) . .
O8' W2 O1 Si1 137.5(13) . .
O4 W2 O1 Si1 0.3(8) . .
O22 W2 O1 O4 -180(35) . .
O5' W2 O1 O4 -37.0(10) . .
O8 W2 O1 O4 135.9(12) . .
O14 W2 O1 O4 -123.2(9) . .
O7 W2 O1 O4 50.9(8) . .
O5 W2 O1 O4 -38.6(10) . .
O8' W2 O1 O4 137.2(10) . .
O22 W2 O1 O1 101.8(19) . 2
O5' W2 O1 O1 -115.6(11) . 2
O8 W2 O1 O1 57.3(10) . 2
O14 W2 O1 O1 158.2(11) . 2
O7 W2 O1 O1 -27.8(9) . 2
O5 W2 O1 O1 -117.3(9) . 2
O8' W2 O1 O1 58.5(10) . 2
O4 W2 O1 O1 -78.7(12) . 2
O22 W2 O1 W1 38.8(18) . .
O5' W2 O1 W1 -178.6(8) . .
O8 W2 O1 W1 -5.7(9) . .
O14 W2 O1 W1 95.2(7) . .
O7 W2 O1 W1 -90.8(5) . .
O5 W2 O1 W1 179.8(7) . .
O8' W2 O1 W1 -4.5(7) . .
O4 W2 O1 W1 -141.7(10) . .
O22 W2 O1 W5 -50.3(18) . 2
O5' W2 O1 W5 92.2(8) . 2
O8 W2 O1 W5 -94.8(10) . 2
O14 W2 O1 W5 6.0(6) . 2
O7 W2 O1 W5 -179.9(5) . 2
O5 W2 O1 W5 90.6(8) . 2
O8' W2 O1 W5 -93.6(8) . 2
O4 W2 O1 W5 129.2(9) . 2
O23 W1 O1 Si1 180.000(1) . .
O8 W1 O1 Si1 -137.2(15) . .
O8 W1 O1 Si1 32.7(12) 2 .
O9 W1 O1 Si1 128.9(12) 2 .
O9 W1 O1 Si1 -49.5(12) . .
O9' W1 O1 Si1 111.4(13) 2 .
O9' W1 O1 Si1 -53.8(11) . .
O8' W1 O1 Si1 -138.5(13) . .
O8' W1 O1 Si1 40.5(12) 2 .
O1 W1 O1 Si1 -0.003(2) 2 .
O23 W1 O1 O4 -104.0(15) . .
O8 W1 O1 O4 -61.3(16) . .
O8 W1 O1 O4 108.6(16) 2 .
O9 W1 O1 O4 -155.1(17) 2 .
O9 W1 O1 O4 26.5(16) . .
O9' W1 O1 O4 -172.6(18) 2 .
O9' W1 O1 O4 22.2(15) . .
O8' W1 O1 O4 -62.6(16) . .
O8' W1 O1 O4 116.5(16) 2 .
O1 W1 O1 O4 76.0(15) 2 .
O23 W1 O1 O1 180.003(3) . 2
O8 W1 O1 O1 -137.2(15) . 2
O8 W1 O1 O1 32.7(12) 2 2
O9 W1 O1 O1 128.9(12) 2 2
O9 W1 O1 O1 -49.5(12) . 2
O9' W1 O1 O1 111.4(13) 2 2
O9' W1 O1 O1 -53.8(11) . 2
O8' W1 O1 O1 -138.5(13) . 2
O8' W1 O1 O1 40.5(12) 2 2
O23 W1 O1 W2 -37.0(13) . .
O8 W1 O1 W2 5.8(9) . .
O8 W1 O1 W2 175.7(8) 2 .
O9 W1 O1 W2 -88.0(8) 2 .
O9 W1 O1 W2 93.5(7) . .
O9' W1 O1 W2 -105.5(9) 2 .
O9' W1 O1 W2 89.2(7) . .
O8' W1 O1 W2 4.5(7) . .
O8' W1 O1 W2 -176.5(7) 2 .
O1 W1 O1 W2 143.0(13) 2 .
O23 W1 O1 W5 54.1(12) . 2
O8 W1 O1 W5 96.9(10) . 2
O8 W1 O1 W5 -93.2(8) 2 2
O9 W1 O1 W5 3.1(7) 2 2
O9 W1 O1 W5 -175.4(7) . 2
O9' W1 O1 W5 -14.4(7) 2 2
O9' W1 O1 W5 -179.7(7) . 2
O8' W1 O1 W5 95.6(8) . 2
O8' W1 O1 W5 -85.4(7) 2 2
O1 W1 O1 W5 -125.9(12) 2 2
O4 Si1 O2 W5' -121.9(11) . .
O4 Si1 O2 W5' 58.8(12) 2 .
O3 Si1 O2 W5' 177.0(9) 2 .
O3 Si1 O2 W5' 120.0(12) . .
O1 Si1 O2 W5' -62.2(11) . .
O1 Si1 O2 W5' -0.8(10) 2 .
O2 Si1 O2 W5' -31.5(9) 2 .
O4 Si1 O2 W4 0.2(9) . .
O4 Si1 O2 W4 -179.1(9) 2 .
O3 Si1 O2 W4 -60.9(11) 2 .
O3 Si1 O2 W4 -117.8(10) . .
O1 Si1 O2 W4 59.9(10) . .
O1 Si1 O2 W4 121.4(10) 2 .
O2 Si1 O2 W4 90.6(9) 2 .
O4 Si1 O2 W6 119.4(10) . .
O4 Si1 O2 W6 -59.9(11) 2 .
O3 Si1 O2 W6 58.3(10) 2 .
O3 Si1 O2 W6 1.3(8) . .
O1 Si1 O2 W6 179.1(8) . .
O1 Si1 O2 W6 -119.4(10) 2 .
O2 Si1 O2 W6 -150.2(7) 2 .
O4 Si1 O2 W5 -119.2(9) . .
O4 Si1 O2 W5 61.5(10) 2 .
O3 Si1 O2 W5 179.7(8) 2 .
O3 Si1 O2 W5 122.8(10) . .
O1 Si1 O2 W5 -59.5(9) . .
O1 Si1 O2 W5 2.0(8) 2 .
O2 Si1 O2 W5 -28.8(7) 2 .
O18 W5' O2 Si1 149(6) . .
O10' W5' O2 Si1 106.8(14) . .
O11' W5' O2 Si1 -132.8(12) . .
O9' W5' O2 Si1 44.1(11) . .
O14 W5' O2 Si1 -35.4(10) 2 .
O18 W5' O2 W4 16(6) . .
O10' W5' O2 W4 -25.6(9) . .
O11' W5' O2 W4 94.8(8) . .
O9' W5' O2 W4 -88.3(7) . .
O14 W5' O2 W4 -167.7(5) 2 .
O18 W5' O2 W6 -81(6) . .
O10' W5' O2 W6 -123.2(11) . .
O11' W5' O2 W6 -2.8(7) . .
O9' W5' O2 W6 174.1(7) . .
O14 W5' O2 W6 94.7(5) 2 .
O18 W5' O2 W5 138(6) . .
O10' W5' O2 W5 95.7(12) . .
O11' W5' O2 W5 -143.8(11) . .
O9' W5' O2 W5 33.1(9) . .
O14 W5' O2 W5 -46.4(8) 2 .
O19 W4 O2 Si1 -178.4(9) . .
O6 W4 O2 Si1 46.1(11) . .
O12' W4 O2 Si1 116.9(13) . .
O10' W4 O2 Si1 -113.4(13) . .
O7 W4 O2 Si1 -45.8(10) . .
O6' W4 O2 Si1 40.3(12) . .
O10 W4 O2 Si1 -137.3(11) . .
O12 W4 O2 Si1 135.1(11) . .
O4 W4 O2 Si1 -0.2(7) . .
O19 W4 O2 W5' -40.5(15) . .
O6 W4 O2 W5' -176.0(8) . .
O12' W4 O2 W5' -105.2(10) . .
O10' W4 O2 W5' 24.4(9) . .
O7 W4 O2 W5' 92.1(5) . .
O6' W4 O2 W5' 178.2(7) . .
O10 W4 O2 W5' 0.6(7) . .
O12 W4 O2 W5' -87.1(7) . .
O4 W4 O2 W5' 137.7(9) . .
O19 W4 O2 W6 51.8(15) . .
O6 W4 O2 W6 -83.7(8) . .
O12' W4 O2 W6 -12.9(8) . .
O10' W4 O2 W6 116.8(10) . .
O7 W4 O2 W6 -175.6(5) . .
O6' W4 O2 W6 -89.5(8) . .
O10 W4 O2 W6 92.9(7) . .
O12 W4 O2 W6 5.3(6) . .
O4 W4 O2 W6 -130.0(8) . .
O19 W4 O2 W5 -51.8(15) . .
O6 W4 O2 W5 172.7(8) . .
O12' W4 O2 W5 -116.5(10) . .
O10' W4 O2 W5 13.1(9) . .
O7 W4 O2 W5 80.8(6) . .
O6' W4 O2 W5 166.9(7) . .
O10 W4 O2 W5 -10.7(7) . .
O12 W4 O2 W5 -98.4(7) . .
O4 W4 O2 W5 126.4(9) . .
O17 W6 O2 Si1 178.9(9) . .
O12' W6 O2 Si1 -117.0(13) . .
O11 W6 O2 Si1 117.0(13) . .
O13 W6 O2 Si1 -44.7(9) . .
O20 W6 O2 Si1 45.1(9) 2 .
O11' W6 O2 Si1 138.6(11) . .
O12 W6 O2 Si1 -135.1(11) . .
O3 W6 O2 Si1 -1.1(7) . .
O17 W6 O2 W5' 42.9(14) . .
O12' W6 O2 W5' 106.9(10) . .
O11 W6 O2 W5' -19.1(8) . .
O13 W6 O2 W5' 179.3(5) . .
O20 W6 O2 W5' -90.9(6) 2 .
O11' W6 O2 W5' 2.5(7) . .
O12 W6 O2 W5' 88.8(7) . .
O3 W6 O2 W5' -137.1(9) . .
O17 W6 O2 W4 -51.1(14) . .
O12' W6 O2 W4 12.9(9) . .
O11 W6 O2 W4 -113.1(10) . .
O13 W6 O2 W4 85.3(5) . .
O20 W6 O2 W4 175.0(5) 2 .
O11' W6 O2 W4 -91.5(7) . .
O12 W6 O2 W4 -5.2(6) . .
O3 W6 O2 W4 128.8(8) . .
O17 W6 O2 W5 51.2(15) . .
O12' W6 O2 W5 115.3(11) . .
O11 W6 O2 W5 -10.7(8) . .
O13 W6 O2 W5 -172.4(5) . .
O20 W6 O2 W5 -82.6(6) 2 .
O11' W6 O2 W5 10.9(7) . .
O12 W6 O2 W5 97.2(7) . .
O3 W6 O2 W5 -128.8(9) . .
O18 W5 O2 Si1 -176.9(7) . .
O14 W5 O2 Si1 -50.4(9) 2 .
O9 W5 O2 Si1 43.4(10) . .
O11 W5 O2 Si1 -120.1(12) . .
O10 W5 O2 Si1 139.7(10) . .
O1 W5 O2 Si1 -1.7(6) 2 .
O18 W5 O2 W5' -6.5(10) . .
O14 W5 O2 W5' 120.0(9) 2 .
O9 W5 O2 W5' -146.2(10) . .
O11 W5 O2 W5' 50.3(11) . .
O10 W5 O2 W5' -49.9(9) . .
O1 W5 O2 W5' 168.7(10) 2 .
O18 W5 O2 W4 53.6(11) . .
O14 W5 O2 W4 -179.9(6) 2 .
O9 W5 O2 W4 -86.1(8) . .
O11 W5 O2 W4 110.4(10) . .
O10 W5 O2 W4 10.2(7) . .
O1 W5 O2 W4 -131.2(9) 2 .
O18 W5 O2 W6 -46.4(11) . .
O14 W5 O2 W6 80.1(6) 2 .
O9 W5 O2 W6 173.9(7) . .
O11 W5 O2 W6 10.4(8) . .
O10 W5 O2 W6 -89.8(8) . .
O1 W5 O2 W6 128.8(9) 2 .
O4 Si1 O3 O3 52.1(13) . 2
O4 Si1 O3 O3 -127.6(13) 2 2
O1 Si1 O3 O3 68(18) . 2
O1 Si1 O3 O3 -177.1(10) 2 2
O2 Si1 O3 O3 117.9(12) . 2
O2 Si1 O3 O3 -62.3(12) 2 2
O4 Si1 O3 O4 179.7(6) . 2
O3 Si1 O3 O4 127.6(13) 2 2
O1 Si1 O3 O4 -165(18) . 2
O1 Si1 O3 O4 -49.6(10) 2 2
O2 Si1 O3 O4 -114.5(9) . 2
O2 Si1 O3 O4 65.3(9) 2 2
O4 Si1 O3 W7 52.1(13) . .
O4 Si1 O3 W7 -127.6(13) 2 .
O3 Si1 O3 W7 0.000(2) 2 .
O1 Si1 O3 W7 68(18) . .
O1 Si1 O3 W7 -177.1(10) 2 .
O2 Si1 O3 W7 117.9(12) . .
O2 Si1 O3 W7 -62.3(12) 2 .
O4 Si1 O3 W3 179.6(9) . 2
O4 Si1 O3 W3 -0.1(9) 2 2
O3 Si1 O3 W3 127.4(17) 2 2
O1 Si1 O3 W3 -165(17) . 2
O1 Si1 O3 W3 -49.7(12) 2 2
O2 Si1 O3 W3 -114.7(11) . 2
O2 Si1 O3 W3 65.2(11) 2 2
O4 Si1 O3 W6 -67.0(11) . .
O4 Si1 O3 W6 113.3(10) 2 .
O3 Si1 O3 W6 -119.2(15) 2 .
O1 Si1 O3 W6 -51(18) . .
O1 Si1 O3 W6 63.7(11) 2 .
O2 Si1 O3 W6 -1.3(8) . .
O2 Si1 O3 W6 178.5(8) 2 .
O16 W7 O3 Si1 180.000(1) . .
O15 W7 O3 Si1 -40.6(13) . .
O15 W7 O3 Si1 127.8(15) 2 .
O13 W7 O3 Si1 47.6(11) 2 .
O13 W7 O3 Si1 -126.2(12) . .
O15' W7 O3 Si1 -39.9(13) . .
O15' W7 O3 Si1 138.3(14) 2 .
O3 W7 O3 Si1 0.000(2) 2 .
O16 W7 O3 O3 180.000(3) . 2
O15 W7 O3 O3 -40.6(13) . 2
O15 W7 O3 O3 127.8(15) 2 2
O13 W7 O3 O3 47.6(11) 2 2
O13 W7 O3 O3 -126.2(12) . 2
O15' W7 O3 O3 -39.9(13) . 2
O15' W7 O3 O3 138.3(14) 2 2
O16 W7 O3 O4 103.6(15) . 2
O15 W7 O3 O4 -117.0(15) . 2
O15 W7 O3 O4 51.4(15) 2 2
O13 W7 O3 O4 -28.8(14) 2 2
O13 W7 O3 O4 157.3(15) . 2
O15' W7 O3 O4 -116.3(15) . 2
O15' W7 O3 O4 61.9(15) 2 2
O3 W7 O3 O4 -76.4(15) 2 2
O16 W7 O3 W3 42.1(14) . 2
O15 W7 O3 W3 -178.5(8) . 2
O15 W7 O3 W3 -10.1(8) 2 2
O13 W7 O3 W3 -90.3(5) 2 2
O13 W7 O3 W3 95.8(6) . 2
O15' W7 O3 W3 -177.8(7) . 2
O15' W7 O3 W3 0.4(7) 2 2
O3 W7 O3 W3 -137.9(14) 2 2
O16 W7 O3 W6 -50.0(14) . .
O15 W7 O3 W6 89.5(8) . .
O15 W7 O3 W6 -102.2(10) 2 .
O13 W7 O3 W6 177.6(5) 2 .
O13 W7 O3 W6 3.8(4) . .
O15' W7 O3 W6 90.2(8) . .
O15' W7 O3 W6 -91.6(8) 2 .
O3 W7 O3 W6 130.0(14) 2 .
O17 W6 O3 Si1 -178.9(11) . .
O12' W6 O3 Si1 47.1(11) . .
O11 W6 O3 Si1 -43.8(10) . .
O13 W6 O3 Si1 131.2(11) . .
O20 W6 O3 Si1 -127.0(11) 2 .
O11' W6 O3 Si1 -38.7(11) . .
O12 W6 O3 Si1 46.7(11) . .
O2 W6 O3 Si1 1.2(7) . .
O17 W6 O3 O3 111.6(15) . 2
O12' W6 O3 O3 -22.4(8) . 2
O11 W6 O3 O3 -113.4(7) . 2
O13 W6 O3 O3 61.6(5) . 2
O20 W6 O3 O3 163.4(8) 2 2
O11' W6 O3 O3 -108.3(7) . 2
O12 W6 O3 O3 -22.9(8) . 2
O2 W6 O3 O3 -68.4(8) . 2
O17 W6 O3 O4 -112.8(16) . 2
O12' W6 O3 O4 113.2(12) . 2
O11 W6 O3 O4 22.3(12) . 2
O13 W6 O3 O4 -162.7(13) . 2
O20 W6 O3 O4 -60.9(11) 2 2
O11' W6 O3 O4 27.4(13) . 2
O12 W6 O3 O4 112.8(12) . 2
O2 W6 O3 O4 67.3(11) . 2
O17 W6 O3 W7 46.0(16) . .
O12' W6 O3 W7 -88.0(8) . .
O11 W6 O3 W7 -178.9(7) . .
O13 W6 O3 W7 -3.9(4) . .
O20 W6 O3 W7 97.9(6) 2 .
O11' W6 O3 W7 -173.8(6) . .
O12 W6 O3 W7 -88.4(7) . .
O2 W6 O3 W7 -133.9(9) . .
O17 W6 O3 W3 -49.4(16) . 2
O12' W6 O3 W3 176.6(8) . 2
O11 W6 O3 W3 85.7(7) . 2
O13 W6 O3 W3 -99.3(6) . 2
O20 W6 O3 W3 2.5(5) 2 2
O11' W6 O3 W3 90.8(7) . 2
O12 W6 O3 W3 176.2(6) . 2
O2 W6 O3 W3 130.7(8) . 2
O4 Si1 O4 O1 -155.7(7) 2 .
O3 Si1 O4 O1 -130.3(10) 2 .
O3 Si1 O4 O1 179.2(9) . .
O1 Si1 O4 O1 48.8(13) 2 .
O2 Si1 O4 O1 114.1(9) . .
O2 Si1 O4 O1 -65.5(9) 2 .
O4 Si1 O4 O3 -25.3(7) 2 2
O3 Si1 O4 O3 -50.5(14) . 2
O1 Si1 O4 O3 130.3(10) . 2
O1 Si1 O4 O3 179.2(9) 2 2
O2 Si1 O4 O3 -115.6(9) . 2
O2 Si1 O4 O3 64.8(9) 2 2
O4 Si1 O4 W3 -25.2(9) 2 .
O3 Si1 O4 W3 0.1(9) 2 .
O3 Si1 O4 W3 -50.4(12) . .
O1 Si1 O4 W3 130.5(12) . .
O1 Si1 O4 W3 179.3(8) 2 .
O2 Si1 O4 W3 -115.5(11) . .
O2 Si1 O4 W3 64.9(11) 2 .
O4 Si1 O4 W2 -155.3(9) 2 .
O3 Si1 O4 W2 -130.0(12) 2 .
O3 Si1 O4 W2 179.5(9) . .
O1 Si1 O4 W2 0.3(9) . .
O1 Si1 O4 W2 49.2(12) 2 .
O2 Si1 O4 W2 114.4(11) . .
O2 Si1 O4 W2 -65.2(12) 2 .
O4 Si1 O4 W4 90.1(9) 2 .
O3 Si1 O4 W4 115.4(11) 2 .
O3 Si1 O4 W4 64.9(11) . .
O1 Si1 O4 W4 -114.3(11) . .
O1 Si1 O4 W4 -65.4(11) 2 .
O2 Si1 O4 W4 -0.2(8) . .
O2 Si1 O4 W4 -179.8(8) 2 .
O1 O1 O4 Si1 -38.6(8) 2 .
W2 O1 O4 Si1 179.7(8) . .
W1 O1 O4 Si1 -103.9(14) . .
W5 O1 O4 Si1 103.9(11) 2 .
Si1 O1 O4 O3 -39.8(7) . 2
O1 O1 O4 O3 -78.4(12) 2 2
W2 O1 O4 O3 139.9(9) . 2
W1 O1 O4 O3 -143.7(13) . 2
W5 O1 O4 O3 64.1(13) 2 2
Si1 O1 O4 W3 -108.9(14) . .
O1 O1 O4 W3 -147.5(12) 2 .
W2 O1 O4 W3 70.8(13) . .
W1 O1 O4 W3 147.2(11) . .
W5 O1 O4 W3 -5(2) 2 .
Si1 O1 O4 W2 -179.7(8) . .
O1 O1 O4 W2 141.7(11) 2 .
W1 O1 O4 W2 76.4(14) . .
W5 O1 O4 W2 -75.8(10) 2 .
Si1 O1 O4 W4 103.6(9) . .
O1 O1 O4 W4 65.0(13) 2 .
W2 O1 O4 W4 -76.7(8) . .
W1 O1 O4 W4 0(2) . .
W5 O1 O4 W4 -152.5(8) 2 .
O21 W3 O4 Si1 177.1(11) . .
O15 W3 O4 Si1 38.2(11) . .
O5' W3 O4 Si1 -130.1(14) . .
O20 W3 O4 Si1 -50.1(10) . .
O6 W3 O4 Si1 116.4(12) . .
O6' W3 O4 Si1 131.8(12) . .
O15' W3 O4 Si1 37.9(12) . .
O5 W3 O4 Si1 -139.2(12) . .
O3 W3 O4 Si1 -0.1(8) 2 .
O21 W3 O4 O1 -103(2) . .
O15 W3 O4 O1 118.3(16) . .
O5' W3 O4 O1 -50.0(15) . .
O20 W3 O4 O1 30.0(15) . .
O6 W3 O4 O1 -163.5(17) . .
O6' W3 O4 O1 -148.1(17) . .
O15' W3 O4 O1 118.0(16) . .
O5 W3 O4 O1 -59.2(15) . .
O3 W3 O4 O1 80.0(16) 2 .
O21 W3 O4 O3 177.2(13) . 2
O15 W3 O4 O3 38.4(10) . 2
O5' W3 O4 O3 -129.9(12) . 2
O20 W3 O4 O3 -50.0(8) . 2
O6 W3 O4 O3 116.6(10) . 2
O6' W3 O4 O3 131.9(10) . 2
O15' W3 O4 O3 38.0(10) . 2
O5 W3 O4 O3 -139.1(10) . 2
O21 W3 O4 W2 -42.0(17) . .
O15 W3 O4 W2 179.2(8) . .
O5' W3 O4 W2 10.9(8) . .
O20 W3 O4 W2 90.8(5) . .
O6 W3 O4 W2 -102.6(8) . .
O6' W3 O4 W2 -87.3(8) . .
O15' W3 O4 W2 178.8(7) . .
O5 W3 O4 W2 1.7(7) . .
O3 W3 O4 W2 140.8(10) 2 .
O21 W3 O4 W4 50.6(16) . .
O15 W3 O4 W4 -88.3(8) . .
O5' W3 O4 W4 103.4(10) . .
O20 W3 O4 W4 -176.6(5) . .
O6 W3 O4 W4 -10.1(7) . .
O6' W3 O4 W4 5.3(7) . .
O15' W3 O4 W4 -88.6(8) . .
O5 W3 O4 W4 94.2(7) . .
O3 W3 O4 W4 -126.6(9) 2 .
O22 W2 O4 Si1 179.2(14) . .
O5' W2 O4 Si1 130.3(15) . .
O8 W2 O4 Si1 -34.0(12) . .
O14 W2 O4 Si1 49.7(11) . .
O7 W2 O4 Si1 -123.3(12) . .
O5 W2 O4 Si1 139.6(13) . .
O8' W2 O4 Si1 -41.8(13) . .
O1 W2 O4 Si1 -0.3(8) . .
O22 W2 O4 O1 179(35) . .
O5' W2 O4 O1 130.6(12) . .
O8 W2 O4 O1 -33.7(10) . .
O14 W2 O4 O1 50.0(8) . .
O7 W2 O4 O1 -123.0(9) . .
O5 W2 O4 O1 139.9(10) . .
O8' W2 O4 O1 -41.5(10) . .
O22 W2 O4 O3 103(2) . 2
O5' W2 O4 O3 54.0(16) . 2
O8 W2 O4 O3 -110.3(16) . 2
O14 W2 O4 O3 -26.7(15) . 2
O7 W2 O4 O3 160.4(16) . 2
O5 W2 O4 O3 63.3(15) . 2
O8' W2 O4 O3 -118.1(15) . 2
O1 W2 O4 O3 -76.6(15) . 2
O22 W2 O4 W3 37.8(19) . .
O5' W2 O4 W3 -11.1(8) . .
O8 W2 O4 W3 -175.4(8) . .
O14 W2 O4 W3 -91.7(5) . .
O7 W2 O4 W3 95.4(6) . .
O5 W2 O4 W3 -1.7(7) . .
O8' W2 O4 W3 176.9(7) . .
O1 W2 O4 W3 -141.6(10) . .
O22 W2 O4 W4 -54.7(19) . .
O5' W2 O4 W4 -103.6(10) . .
O8 W2 O4 W4 92.1(8) . .
O14 W2 O4 W4 175.8(5) . .
O7 W2 O4 W4 2.9(4) . .
O5 W2 O4 W4 -94.3(7) . .
O8' W2 O4 W4 84.4(7) . .
O1 W2 O4 W4 125.8(9) . .
O19 W4 O4 Si1 178.3(10) . .
O6 W4 O4 Si1 -121.5(12) . .
O12' W4 O4 Si1 -45.1(10) . .
O10' W4 O4 Si1 47.6(10) . .
O7 W4 O4 Si1 128.7(11) . .
O6' W4 O4 Si1 -137.8(12) . .
O10 W4 O4 Si1 42.5(11) . .
O12 W4 O4 Si1 -44.8(11) . .
O2 W4 O4 Si1 0.2(8) . .
O19 W4 O4 O1 110.3(15) . .
O6 W4 O4 O1 170.5(14) . .
O12' W4 O4 O1 -113.1(12) . .
O10' W4 O4 O1 -20.4(11) . .
O7 W4 O4 O1 60.7(10) . .
O6' W4 O4 O1 154.2(13) . .
O10 W4 O4 O1 -25.5(12) . .
O12 W4 O4 O1 -112.8(11) . .
O2 W4 O4 O1 -67.8(11) . .
O19 W4 O4 O3 -115.7(14) . 2
O6 W4 O4 O3 -55.4(12) . 2
O12' W4 O4 O3 20.9(12) . 2
O10' W4 O4 O3 113.7(12) . 2
O7 W4 O4 O3 -165.2(12) . 2
O6' W4 O4 O3 -71.7(12) . 2
O10 W4 O4 O3 108.5(12) . 2
O12 W4 O4 O3 21.3(13) . 2
O2 W4 O4 O3 66.3(11) . 2
O19 W4 O4 W3 -49.1(15) . .
O6 W4 O4 W3 11.1(8) . .
O12' W4 O4 W3 87.5(7) . .
O10' W4 O4 W3 -179.8(7) . .
O7 W4 O4 W3 -98.7(6) . .
O6' W4 O4 W3 -5.2(7) . .
O10 W4 O4 W3 175.1(6) . .
O12 W4 O4 W3 87.8(7) . .
O2 W4 O4 W3 132.8(8) . .
O19 W4 O4 W2 46.6(15) . .
O6 W4 O4 W2 106.9(9) . .
O12' W4 O4 W2 -176.8(8) . .
O10' W4 O4 W2 -84.0(7) . .
O7 W4 O4 W2 -2.9(5) . .
O6' W4 O4 W2 90.5(8) . .
O10 W4 O4 W2 -89.2(7) . .
O12 W4 O4 W2 -176.5(6) . .
O2 W4 O4 W2 -131.5(8) . .
O19 W4 O7 W2 -157.0(9) . .
O6 W4 O7 W2 -47.9(11) . .
O12' W4 O7 W2 16.3(18) . .
O10' W4 O7 W2 89.8(11) . .
O6' W4 O7 W2 -64.1(10) . .
O10 W4 O7 W2 112.4(10) . .
O12 W4 O7 W2 46(4) . .
O2 W4 O7 W2 41.5(10) . .
O4 W4 O7 W2 5.2(8) . .
O22 W2 O7 W4 156.7(9) . .
O5' W2 O7 W4 43.8(11) . .
O8 W2 O7 W4 -92.9(11) . .
O14 W2 O7 W4 -25(2) . .
O5 W2 O7 W4 63.6(10) . .
O8' W2 O7 W4 -111.3(11) . .
O1 W2 O7 W4 -40.3(10) . .
O4 W2 O7 W4 -5.4(8) . .
O22 W2 O5 W3 -164.3(12) . .
O5' W2 O5 W3 25(2) . .
O8 W2 O5 W3 18(3) . .
O14 W2 O5 W3 94.8(12) . .
O7 W2 O5 W3 -63.9(11) . .
O8' W2 O5 W3 -10(8) . .
O1 W2 O5 W3 29.3(13) . .
O4 W2 O5 W3 2.5(10) . .
O21 W3 O5 W2 162.6(11) . .
O15 W3 O5 W2 -8(3) . .
O5' W3 O5 W2 -25(2) . .
O20 W3 O5 W2 -96.5(12) . .
O6 W3 O5 W2 54.5(12) . .
O6' W3 O5 W2 72.0(12) . .
O15' W3 O5 W2 -26(8) . .
O4 W3 O5 W2 -2.5(10) . .
O3 W3 O5 W2 -29.9(13) 2 .
O19 W4 O6 W3 133.8(18) . .
O12' W4 O6 W3 -116(2) . .
O10' W4 O6 W3 -41(3) . .
O7 W4 O6 W3 33.4(19) . .
O6' W4 O6 W3 97(4) . .
O10 W4 O6 W3 -74(4) . .
O12 W4 O6 W3 -137(2) . .
O2 W4 O6 W3 -64.5(19) . .
O4 W4 O6 W3 -24.9(16) . .
O21 W3 O6 W4 -134.1(18) . .
O15 W3 O6 W4 118(2) . .
O5' W3 O6 W4 -20.5(19) . .
O20 W3 O6 W4 54(3) . .
O6' W3 O6 W4 -104(4) . .
O15' W3 O6 W4 133.9(19) . .
O5 W3 O6 W4 -39.1(19) . .
O4 W3 O6 W4 25.9(17) . .
O3 W3 O6 W4 64.0(19) 2 .
O23 W1 O8 W2 146(3) . .
O8 W1 O8 W2 -34(3) 2 .
O9 W1 O8 W2 56(3) 2 .
O9 W1 O8 W2 -120(3) . .
O9' W1 O8 W2 35(3) 2 .
O9' W1 O8 W2 -106(3) . .
O8' W1 O8 W2 158(6) . .
O8' W1 O8 W2 -24(6) 2 .
O1 W1 O8 W2 -47(3) 2 .
O1 W1 O8 W2 -19(3) . .
O22 W2 O8 W1 -145(3) . .
O5' W2 O8 W1 29(4) . .
O14 W2 O8 W1 -46(3) . .
O7 W2 O8 W1 114(3) . .
O5 W2 O8 W1 32(5) . .
O8' W2 O8 W1 -158(6) . .
O1 W2 O8 W1 19(3) . .
O4 W2 O8 W1 47(3) . .
O23 W1 O9 W5 -167.7(12) . .
O8 W1 O9 W5 81.9(14) . .
O8 W1 O9 W5 -57.9(12) 2 .
O9 W1 O9 W5 12.3(12) 2 .
O9' W1 O9 W5 -11(3) 2 .
O9' W1 O9 W5 41(2) . .
O8' W1 O9 W5 100.3(14) . .
O8' W1 O9 W5 -76.0(13) 2 .
O1 W1 O9 W5 -4.8(11) 2 .
O1 W1 O9 W5 29.0(13) . .
O18 W5 O9 W1 172.2(11) . .
O14 W5 O9 W1 68.6(13) 2 .
O11 W5 O9 W1 0(3) . .
O10 W5 O9 W1 -100.4(13) . .
O2 W5 O9 W1 -30.4(14) . .
O1 W5 O9 W1 4.8(11) 2 .
O19 W4 O10 W5 177.0(10) . .
O6 W4 O10 W5 23(3) . .
O12' W4 O10 W5 62.9(12) . .
O10' W4 O10 W5 -30.0(14) . .
O7 W4 O10 W5 -83.8(10) . .
O6' W4 O10 W5 -23(12) . .
O12 W4 O10 W5 87.6(11) . .
O2 W4 O10 W5 13.3(8) . .
O4 W4 O10 W5 -19.1(11) . .
O18 W5 O10 W4 -169.5(10) . .
O14 W5 O10 W4 -49(3) 2 .
O9 W5 O10 W4 90.3(11) . .
O11 W5 O10 W4 -63.9(10) . .
O2 W5 O10 W4 -13.3(8) . .
O1 W5 O10 W4 17.1(12) 2 .
O17 W6 O11 W5 -129(2) . .
O12' W6 O11 W5 -13(3) . .
O13 W6 O11 W5 60(3) . .
O20 W6 O11 W5 134(3) 2 .
O11' W6 O11 W5 -101(3) . .
O12 W6 O11 W5 -38(3) . .
O2 W6 O11 W5 27(2) . .
O3 W6 O11 W5 68(3) . .
O18 W5 O11 W6 123(3) . .
O14 W5 O11 W6 -136(3) 2 .
O9 W5 O11 W6 -65(4) . .
O10 W5 O11 W6 40(2) . .
O2 W5 O11 W6 -27(2) . .
O1 W5 O11 W6 -70(3) 2 .
O19 W4 O12 W6 -168.6(10) . .
O6 W4 O12 W6 82.9(11) . .
O12' W4 O12 W6 27.9(16) . .
O10' W4 O12 W6 -54.1(12) . .
O7 W4 O12 W6 -12(5) . .
O6' W4 O12 W6 97.6(11) . .
O10 W4 O12 W6 -78.6(11) . .
O2 W4 O12 W6 -6.6(8) . .
O4 W4 O12 W6 27.1(11) . .
O17 W6 O12 W4 168.1(10) . .
O12' W6 O12 W4 -28.4(17) . .
O11 W6 O12 W4 55.9(11) . .
O13 W6 O12 W4 -90.2(10) . .
O20 W6 O12 W4 8(4) 2 .
O11' W6 O12 W4 78.9(10) . .
O2 W6 O12 W4 6.6(8) . .
O3 W6 O12 W4 -27.4(11) . .
O16 W7 O15 W3 -133(2) . .
O15 W7 O15 W3 47(2) 2 .
O13 W7 O15 W3 -32(3) 2 .
O13 W7 O15 W3 128(3) . .
O15' W7 O15 W3 -116(5) . .
O15' W7 O15 W3 59(4) 2 .
O3 W7 O15 W3 29(2) 2 .
O3 W7 O15 W3 62(3) . .
O21 W3 O15 W7 134(2) . .
O5' W3 O15 W7 -47(3) . .
O20 W3 O15 W7 33(3) . .
O6 W3 O15 W7 -121(3) . .
O6' W3 O15 W7 -134(3) . .
O15' W3 O15 W7 118(5) . .
O5 W3 O15 W7 -55(4) . .
O4 W3 O15 W7 -61(3) . .
O3 W3 O15 W7 -29(2) 2 .
O22 W2 O5' W3 -128(3) . .
O8 W2 O5' W3 59(3) . .
O14 W2 O5' W3 133(3) . .
O7 W2 O5' W3 -27(3) . .
O5 W2 O5' W3 -118(5) . .
O8' W2 O5' W3 54(4) . .
O1 W2 O5' W3 67(3) . .
O4 W2 O5' W3 35(3) . .
O21 W3 O5' W2 126(3) . .
O15 W3 O5' W2 -53(4) . .
O20 W3 O5' W2 -135(3) . .
O6 W3 O5' W2 17(3) . .
O6' W3 O5' W2 36(3) . .
O15' W3 O5' W2 -63(4) . .
O5 W3 O5' W2 117(5) . .
O4 W3 O5' W2 -36(3) . .
O3 W3 O5' W2 -67(3) 2 .
O21 W3 O6' W4 -172.7(13) . .
O15 W3 O6' W4 76.6(13) . .
O5' W3 O6' W4 -59.6(13) . .
O20 W3 O6' W4 -17(4) . .
O6 W3 O6' W4 36(2) . .
O15' W3 O6' W4 94.5(13) . .
O5 W3 O6' W4 -78.5(13) . .
O4 W3 O6' W4 -8.0(11) . .
O3 W3 O6' W4 23.5(14) 2 .
O19 W4 O6' W3 171.8(12) . .
O6 W4 O6' W3 -43(3) . .
O12' W4 O6' W3 -74.1(15) . .
O10' W4 O6' W3 18(2) . .
O7 W4 O6' W3 72.9(13) . .
O10 W4 O6' W3 12(13) . .
O12 W4 O6' W3 -98.2(14) . .
O2 W4 O6' W3 -23.7(15) . .
O4 W4 O6' W3 7.8(11) . .
O23 W1 O8' W2 159.6(10) . .
O8 W1 O8' W2 -9(3) . .
O8 W1 O8' W2 -30(4) 2 .
O9 W1 O8' W2 67.1(12) 2 .
O9 W1 O8' W2 -107.7(13) . .
O9' W1 O8' W2 48.2(13) 2 .
O9' W1 O8' W2 -89.5(13) . .
O8' W1 O8' W2 -20.4(11) 2 .
O1 W1 O8' W2 -34.7(13) 2 .
O1 W1 O8' W2 -5.9(9) . .
O22 W2 O8' W1 -159.2(12) . .
O5' W2 O8' W1 20(3) . .
O8 W2 O8' W1 9(3) . .
O14 W2 O8' W1 -58.3(12) . .
O7 W2 O8' W1 100.4(11) . .
O5 W2 O8' W1 46(8) . .
O1 W2 O8' W1 6.0(9) . .
O4 W2 O8' W1 34.4(13) . .
O18 W5' O9' W1 124(2) . .
O10' W5' O9' W1 -116(2) . .
O11' W5' O9' W1 -54(4) . .
O14 W5' O9' W1 32(2) 2 .
O2 W5' O9' W1 -62(2) . .
O23 W1 O9' W5' -134(2) . .
O8 W1 O9' W5' 118(2) . .
O8 W1 O9' W5' -24(2) 2 .
O9 W1 O9' W5' 71(3) 2 .
O9 W1 O9' W5' -104(4) . .
O9' W1 O9' W5' 46(2) 2 .
O8' W1 O9' W5' 137(2) . .
O8' W1 O9' W5' -40(2) 2 .
O1 W1 O9' W5' 23(2) 2 .
O1 W1 O9' W5' 65(2) . .
O18 W5' O10' W4 -122.0(17) . .
O11' W5' O10' W4 -7(2) . .
O9' W5' O10' W4 154(2) . .
O14 W5' O10' W4 108.9(19) 2 .
O2 W5' O10' W4 53.4(16) . .
O19 W4 O10' W5' 101.4(18) . .
O6 W4 O10' W5' -84(2) . .
O12' W4 O10' W5' -16(2) . .
O7 W4 O10' W5' -164(2) . .
O6' W4 O10' W5' -108(2) . .
O10 W4 O10' W5' 71(2) . .
O12 W4 O10' W5' 10(2) . .
O2 W4 O10' W5' -53.5(16) . .
O4 W4 O10' W5' -97.9(19) . .
O18 W5' O11' W6 177.9(10) . .
O10' W5' O11' W6 50.3(13) . .
O9' W5' O11' W6 -5(3) . .
O14 W5' O11' W6 -87.0(11) 2 .
O2 W5' O11' W6 3.8(10) . .
O17 W6 O11' W5' -167.1(12) . .
O12' W6 O11' W5' -53.7(12) . .
O11 W6 O11' W5' 38.4(15) . .
O13 W6 O11' W5' -19(4) . .
O20 W6 O11' W5' 92.8(11) 2 .
O12 W6 O11' W5' -77.8(12) . .
O2 W6 O11' W5' -3.8(10) . .
O3 W6 O11' W5' 26.8(13) . .
O19 W4 O12' W6 -119(3) . .
O6 W4 O12' W6 138(3) . .
O10' W4 O12' W6 -1(3) . .
O7 W4 O12' W6 69(3) . .
O6' W4 O12' W6 147(3) . .
O10 W4 O12' W6 -29(3) . .
O12 W4 O12' W6 -101(4) . .
O2 W4 O12' W6 36(2) . .
O4 W4 O12' W6 79(3) . .
O17 W6 O12' W4 118(3) . .
O11 W6 O12' W4 4(3) . .
O13 W6 O12' W4 -143(3) . .
O20 W6 O12' W4 -69(3) 2 .
O11' W6 O12' W4 30(3) . .
O12 W6 O12' W4 100(4) . .
O2 W6 O12' W4 -36(2) . .
O3 W6 O12' W4 -79(3) . .
O21 W3 O15' W7 167.9(13) . .
O15 W3 O15' W7 -27(3) . .
O5' W3 O15' W7 -4(3) . .
O20 W3 O15' W7 67.2(13) . .
O6 W3 O15' W7 -84.2(13) . .
O6' W3 O15' W7 -100.6(13) . .
O5 W3 O15' W7 -4(8) . .
O4 W3 O15' W7 -26.1(14) . .
O3 W3 O15' W7 0.6(10) 2 .
O16 W7 O15' W3 -166.7(12) . .
O15 W7 O15' W3 29(3) . .
O15 W7 O15' W3 2(4) 2 .
O13 W7 O15' W3 -66.3(13) 2 .
O13 W7 O15' W3 92.6(13) . .
O15' W7 O15' W3 13.3(12) 2 .
O3 W7 O15' W3 -0.6(11) 2 .
O3 W7 O15' W3 26.7(14) . .
O17 W6 O13 W7 -155.9(9) . .
O12' W6 O13 W7 91.9(12) . .
O11 W6 O13 W7 15.9(17) . .
O20 W6 O13 W7 -55.9(10) 2 .
O11' W6 O13 W7 56(3) . .
O12 W6 O13 W7 114.4(11) . .
O2 W6 O13 W7 42.3(10) . .
O3 W6 O13 W7 7.1(8) . .
O16 W7 O13 W6 155.5(8) . .
O15 W7 O13 W6 -94.6(11) . .
O15 W7 O13 W6 44.8(11) 2 .
O13 W7 O13 W6 -24.5(8) 2 .
O15' W7 O13 W6 -110.4(11) . .
O15' W7 O13 W6 62.3(11) 2 .
O3 W7 O13 W6 -40.3(10) 2 .
O3 W7 O13 W6 -7.3(9) . .
O22 W2 O14 W5 149.9(13) . 2
O5' W2 O14 W5 -97.9(14) . 2
O8 W2 O14 W5 40.2(14) . 2
O7 W2 O14 W5 -28(2) . 2
O5 W2 O14 W5 -116.6(14) . 2
O8' W2 O14 W5 57.3(14) . 2
O1 W2 O14 W5 -11.7(11) . 2
O4 W2 O14 W5 -46.5(13) . 2
O22 W2 O14 W5' 166.8(12) . 2
O5' W2 O14 W5' -81.0(14) . 2
O8 W2 O14 W5' 57.1(13) . 2
O7 W2 O14 W5' -11(2) . 2
O5 W2 O14 W5' -99.7(13) . 2
O8' W2 O14 W5' 74.2(13) . 2
O1 W2 O14 W5' 5.2(11) . 2
O4 W2 O14 W5' -29.6(13) . 2
O10' W5' O18 W5 -98.5(12) . .
O11' W5' O18 W5 145.0(11) . .
O9' W5' O18 W5 -34.1(9) . .
O14 W5' O18 W5 46.2(7) 2 .
O2 W5' O18 W5 -138(6) . .
O14 W5 O18 W5' -118.8(9) 2 .
O9 W5 O18 W5' 147.4(10) . .
O11 W5 O18 W5' -36.1(9) . .
O10 W5 O18 W5' 46.0(9) . .
O2 W5 O18 W5' 6.4(10) . .
O1 W5 O18 W5' -159(2) 2 .
O21 W3 O20 W6 -156.8(10) . 2
O15 W3 O20 W6 -46.1(11) . 2
O5' W3 O20 W6 90.7(12) . 2
O6 W3 O20 W6 15(2) . 2
O6' W3 O20 W6 48(3) . 2
O15' W3 O20 W6 -64.7(11) . 2
O5 W3 O20 W6 108.7(11) . 2
O4 W3 O20 W6 39.3(10) . 2
O3 W3 O20 W6 4.6(9) 2 2
O3W Cu1 N1 C5 -134(14) . .
N5 Cu1 N1 C5 129.1(10) . .
N4 Cu1 N1 C5 -49.5(11) 7_556 .
O2W Cu1 N1 C5 39.8(11) . .
O3W Cu1 N1 C1 51(15) . .
N5 Cu1 N1 C1 -45.8(11) . .
N4 Cu1 N1 C1 135.6(11) 7_556 .
O2W Cu1 N1 C1 -135.1(11) . .
O3W Cu1 N5 C17 128.2(13) . .
N1 Cu1 N5 C17 -53.6(12) . .
N4 Cu1 N5 C17 109(6) 7_556 .
O2W Cu1 N5 C17 38.3(13) . .
O3W Cu1 N5 C21 -47.2(12) . .
N1 Cu1 N5 C21 131.0(11) . .
N4 Cu1 N5 C21 -66(6) 7_556 .
O2W Cu1 N5 C21 -137.1(12) . .
C5 N1 C1 C2 1(2) . .
Cu1 N1 C1 C2 176.1(13) . .
N1 C1 C2 C3 -3(3) . .
C1 C2 C3 C4 4(3) . .
C2 C3 C4 C5 -3(2) . .
C2 C3 C4 C6 176.7(15) . .
C1 N1 C5 C4 0(2) . .
Cu1 N1 C5 C4 -175.2(10) . .
C3 C4 C5 N1 1(2) . .
C6 C4 C5 N1 -178.6(13) . .
C7 N2 C6 O27 3(3) . .
C7 N2 C6 C4 -175.6(15) . .
C3 C4 C6 O27 -163.1(15) . .
C5 C4 C6 O27 16(2) . .
C3 C4 C6 N2 16(2) . .
C5 C4 C6 N2 -165.2(13) . .
C6 N2 C7 C8 119(2) . .
N2 C7 C8 C9 -60(3) . .
C7 C8 C9 C10 175(2) . .
C11 N3 C10 C9 -97(3) . .
C8 C9 C10 N3 -175(2) . .
C10 N3 C11 O28 -4(4) . .
C10 N3 C11 C12 -178.5(19) . .
O28 C11 C12 C13 -170(2) . .
N3 C11 C12 C13 4(3) . .
O28 C11 C12 C16 10(3) . .
N3 C11 C12 C16 -175.8(19) . .
C16 C12 C13 C14 -1(3) . .
C11 C12 C13 C14 179(2) . .
C12 C13 C14 C15 -1(4) . .
C16 N4 C15 C14 -2(3) . .
Cu1 N4 C15 C14 -173.6(17) 7_556 .
C13 C14 C15 N4 3(4) . .
C15 N4 C16 C12 0(2) . .
Cu1 N4 C16 C12 172.1(13) 7_556 .
C13 C12 C16 N4 2(3) . .
C11 C12 C16 N4 -178.2(16) . .
C21 N5 C17 C18 1(2) . .
Cu1 N5 C17 C18 -174.4(12) . .
N5 C17 C18 C19 0(3) . .
C17 C18 C19 C20 -4(2) . .
C18 C19 C20 C21 6(2) . .
C18 C19 C20 C22 -178.4(15) . .
C17 N5 C21 C20 1(2) . .
Cu1 N5 C21 C20 177.0(11) . .
C19 C20 C21 N5 -5(2) . .
C22 C20 C21 N5 179.4(14) . .
C23 N6 C22 O29 -7(3) . .
C23 N6 C22 C20 172.3(15) . .
C21 C20 C22 O29 136.6(16) . .
C19 C20 C22 O29 -39(2) . .
C21 C20 C22 N6 -42(2) . .
C19 C20 C22 N6 142.1(16) . .
C22 N6 C23 C24 84(3) . .
C22 N6 C23 C25 177.7(18) . .
N6 C23 C24 C25 179(2) . 7_545
C25 C23 C24 C25 70(3) . 7_545
N6 C23 C24 C25 109(2) . .
C24 C23 C25 C24 -68(3) . 7_545
N6 C23 C25 C24 -180(2) . 7_545
N6 C23 C25 C24 -112(3) . .
C25 C24 C25 C23 -119(3) 7_545 .
C23 C24 C25 C24 119(3) . 7_545
C25 C24 C25 C24 -0.004(2) 7_545 7_545
